data_4076472
loop_
_publ_author_name
'Kanda, Hideyuki'
'Kawashima, Takashi'
'Takao, Toshiro'
'Suzuki, Hiroharu'

_publ_section_title
;
 Reactions of a Triruthenium Pentahydrido Complex with Imines Leading to
 the Formation of a Perpendicularly Coordinated Iminoacyl Ligand and the
 Scission of a C&#x2550;N Bond on a Triruthenium Plane
;
_journal_issue 5
_journal_name_full Organometallics
_journal_page_first 1917
_journal_paper_doi 10.1021/om201230u
_journal_volume 31
_journal_year 2012
_chemical_formula_sum 'C38 H55 N Ru3'
_chemical_formula_weight 829.04
_chemical_name_systematic
; 
 ? 
;
_space_group_IT_number 12
_symmetry_cell_setting monoclinic
_symmetry_space_group_name_Hall '-C 2y'
_symmetry_space_group_name_H-M 'C 1 2/m 1'
_atom_sites_solution_hydrogens geom
_atom_sites_solution_primary direct
_atom_sites_solution_secondary difmap
_audit_creation_method SHELXL-97
_cell_angle_alpha 90.00
_cell_angle_beta 103.9655(14)
_cell_angle_gamma 90.00
_cell_formula_units_Z 4
_cell_length_a 17.2227(7)
_cell_length_b 18.3649(7)
_cell_length_c 11.4794(5)
_cell_measurement_reflns_used 16032
_cell_measurement_temperature 123(2)
_cell_measurement_theta_max 27.45
_cell_measurement_theta_min 3.30
_cell_volume 3523.5(3)
_computing_cell_refinement 'PROCESS-AUTO (T.Higashi, 1998)'
_computing_data_collection 'PROCESS-AUTO (T.Higashi, 1998)'
_computing_data_reduction 'PROCESS-AUTO (T.Higashi, 1998)'
_computing_molecular_graphics 'ORTEX (P.McArdle, 1995)'
_computing_publication_material 'SHELXL-97 (Sheldrick, 1997)'
_computing_structure_refinement 'SHELXL-97 (Sheldrick, 1997)'
_computing_structure_solution 'SHELXS-97 (Sheldrick, 1990)'
_diffrn_ambient_temperature 123(2)
_diffrn_detector_area_resol_mean 100
_diffrn_measured_fraction_theta_full 0.990
_diffrn_measured_fraction_theta_max 0.990
_diffrn_measurement_device_type 'Rigaku R-AXIS RAPID Imaging Plate'
_diffrn_measurement_method 'oscillation photograph'
_diffrn_radiation_monochromator graphite
_diffrn_radiation_source 'Rigaku Rotating Anode ultraX18'
_diffrn_radiation_type MoK\a
_diffrn_radiation_wavelength 0.71069
_diffrn_reflns_av_R_equivalents 0.0527
_diffrn_reflns_av_sigmaI/netI 0.0476
_diffrn_reflns_limit_h_max 21
_diffrn_reflns_limit_h_min -22
_diffrn_reflns_limit_k_max 23
_diffrn_reflns_limit_k_min -23
_diffrn_reflns_limit_l_max 14
_diffrn_reflns_limit_l_min -14
_diffrn_reflns_number 16032
_diffrn_reflns_theta_full 27.45
_diffrn_reflns_theta_max 27.45
_diffrn_reflns_theta_min 3.30
_exptl_absorpt_coefficient_mu 1.295
_exptl_absorpt_correction_T_max 1.0000
_exptl_absorpt_correction_T_min 0.8226
_exptl_absorpt_correction_type empirical
_exptl_absorpt_process_details 'ABSCOR (T.Higashi, 2001)'
_exptl_crystal_colour red
_exptl_crystal_density_diffrn 1.563
_exptl_crystal_density_meas ?
_exptl_crystal_density_method 'not measured'
_exptl_crystal_description platelet
_exptl_crystal_F_000 1688
_exptl_crystal_size_max 0.110
_exptl_crystal_size_mid 0.060
_exptl_crystal_size_min 0.020
_refine_diff_density_max 0.842
_refine_diff_density_min -0.905
_refine_diff_density_rms 0.127
_refine_ls_extinction_coef 0.00013(7)
_refine_ls_extinction_expression Fc^*^=kFc[1+0.001xFc^2^\l^3^/sin(2\q)]^-1/4^
_refine_ls_extinction_method SHELXL
_refine_ls_goodness_of_fit_ref 1.036
_refine_ls_hydrogen_treatment mixed
_refine_ls_matrix_type full
_refine_ls_number_parameters 272
_refine_ls_number_reflns 4123
_refine_ls_number_restraints 0
_refine_ls_restrained_S_all 1.036
_refine_ls_R_factor_all 0.0579
_refine_ls_R_factor_gt 0.0360
_refine_ls_shift/su_max 0.001
_refine_ls_shift/su_mean 0.000
_refine_ls_structure_factor_coef Fsqd
_refine_ls_weighting_details 'calc w=1/[\s^2^(Fo^2^)+(0.0177P)^2^+21.5868P] where P=(Fo^2^+2Fc^2^)/3'
_refine_ls_weighting_scheme calc
_refine_ls_wR_factor_gt 0.0699
_refine_ls_wR_factor_ref 0.0805
_reflns_number_gt 3206
_reflns_number_total 4143
_reflns_threshold_expression >2sigma(I)
_cod_data_source_file om201230u_si_002.cif
_cod_data_source_block 3b
_cod_depositor_comments
;
The following automatic conversions were performed:

'_symmetry_cell_setting' value 'Monoclinic' changed to 'monoclinic'
according to /home/saulius/struct/CIF-dictionaries/cif_core.dic
dictionary named 'cif_core.dic' version 2.4.1 from 2010-06-29.

Automatic conversion script
Id: cif_fix_values 1715 2011-07-08 13:25:40Z adriana 

The following automatic conversions were performed:

'_exptl_crystal_density_meas' value 'not measured' was changed to '?'
- the value is perceived as not measured.

Automatic conversion script
Id: cif_fix_values 3008 2015-01-20 13:52:24Z robertas 
;
_cod_original_sg_symbol_H-M C2/m
_cod_database_code 4076472

loop_
_symmetry_equiv_pos_as_xyz
'x, y, z'
'x, -y, z'
'x+1/2, y+1/2, z'
'x+1/2, -y+1/2, z'
'-x, -y, -z'
'-x, y, -z'
'-x+1/2, -y+1/2, -z'
'-x+1/2, y+1/2, -z'

loop_
_atom_site_label
_atom_site_type_symbol
_atom_site_fract_x
_atom_site_fract_y
_atom_site_fract_z
_atom_site_U_iso_or_equiv
_atom_site_adp_type
_atom_site_occupancy
_atom_site_symmetry_multiplicity
_atom_site_calc_flag
_atom_site_refinement_flags
Ru1 Ru 0.83705(3) 1.0000 0.68691(4) 0.02105(12) Uani 1 2 d S
Ru2 Ru 0.730318(19) 0.916893(17) 0.77814(3) 0.02124(10) Uani 1 1 d .
N1 N 0.6642(3) 1.0000 0.6900(4) 0.0218(9) Uani 1 2 d S
C1 C 0.7176(3) 1.0000 0.6161(5) 0.0236(11) Uani 1 2 d S
C2 C 0.5773(3) 1.0000 0.6408(6) 0.0279(12) Uani 1 2 d S
H2A H 0.551(4) 1.0000 0.710(6) 0.031(17) Uiso 1 2 d S
H2B H 0.560(2) 0.958(2) 0.591(3) 0.015(10) Uiso 1 1 d .
C3 C 0.6825(3) 1.0000 0.4843(5) 0.0264(12) Uani 1 2 d S
C4 C 0.6649(3) 0.9345(2) 0.4214(4) 0.0315(10) Uani 1 1 d .
H4A H 0.680(3) 0.887(3) 0.464(4) 0.037(13) Uiso 1 1 d .
C5 C 0.6306(3) 0.9347(3) 0.2987(4) 0.0388(11) Uani 1 1 d .
H5A H 0.622(3) 0.885(3) 0.265(4) 0.049(15) Uiso 1 1 d .
C6 C 0.6129(4) 1.0000 0.2366(6) 0.0374(15) Uani 1 2 d S
H6A H 0.585(4) 1.0000 0.139(6) 0.043(19) Uiso 1 2 d S
C7 C 0.8913(6) 1.0175(5) 0.5309(9) 0.031(4) Uani 0.50 1 d P
C8 C 0.9077(8) 0.9442(9) 0.5713(11) 0.030(3) Uani 0.50 1 d P
C9 C 0.9536(7) 0.9465(8) 0.6930(12) 0.028(3) Uani 0.50 1 d P
C10 C 0.9676(7) 1.0199(6) 0.7275(12) 0.037(6) Uani 0.50 1 d P
C11 C 0.9262(9) 1.0642(7) 0.6275(15) 0.034(4) Uani 0.50 1 d P
C12 C 0.8500(6) 1.0392(6) 0.4020(9) 0.055(3) Uani 0.50 1 d P
C13 C 0.8854(6) 0.8761(6) 0.4947(9) 0.044(2) Uani 0.50 1 d P
C14 C 0.9891(6) 0.8787(7) 0.7655(9) 0.056(3) Uani 0.50 1 d P
C15 C 1.0198(6) 1.0485(9) 0.8466(11) 0.084(5) Uani 0.50 1 d P
C16 C 0.9296(9) 1.1481(6) 0.6152(16) 0.088(5) Uani 0.50 1 d P
C17 C 0.7333(3) 0.7995(2) 0.7700(4) 0.0297(9) Uani 1 1 d .
C18 C 0.6525(3) 0.8236(2) 0.7626(4) 0.0381(11) Uani 1 1 d .
C19 C 0.6523(3) 0.8610(2) 0.8713(5) 0.0412(12) Uani 1 1 d .
C20 C 0.7320(3) 0.8607(2) 0.9442(4) 0.0370(11) Uani 1 1 d .
C21 C 0.7812(3) 0.8207(2) 0.8836(4) 0.0300(9) Uani 1 1 d .
C22 C 0.7600(4) 0.7538(2) 0.6775(4) 0.0471(13) Uani 1 1 d .
H22A H 0.7307 0.7687 0.5969 0.071 Uiso 1 1 calc R
H22B H 0.7491 0.7024 0.6898 0.071 Uiso 1 1 calc R
H22C H 0.8175 0.7606 0.6857 0.071 Uiso 1 1 calc R
C23 C 0.5810(3) 0.8046(3) 0.6629(6) 0.073(2) Uani 1 1 d .
H23A H 0.5956 0.8078 0.5856 0.109 Uiso 1 1 calc R
H23B H 0.5374 0.8388 0.6635 0.109 Uiso 1 1 calc R
H23C H 0.5635 0.7550 0.6746 0.109 Uiso 1 1 calc R
C24 C 0.5799(4) 0.8912(3) 0.9069(7) 0.081(2) Uani 1 1 d .
H24A H 0.5380 0.9022 0.8346 0.121 Uiso 1 1 calc R
H24B H 0.5947 0.9358 0.9538 0.121 Uiso 1 1 calc R
H24C H 0.5599 0.8551 0.9555 0.121 Uiso 1 1 calc R
C25 C 0.7600(5) 0.8910(3) 1.0699(4) 0.072(2) Uani 1 1 d .
H25A H 0.8135 0.9120 1.0802 0.109 Uiso 1 1 calc R
H25B H 0.7617 0.8518 1.1284 0.109 Uiso 1 1 calc R
H25C H 0.7228 0.9289 1.0825 0.109 Uiso 1 1 calc R
C26 C 0.8670(3) 0.8009(3) 0.9374(5) 0.0482(13) Uani 1 1 d .
H26A H 0.8911 0.7820 0.8744 0.072 Uiso 1 1 calc R
H26B H 0.8694 0.7635 0.9991 0.072 Uiso 1 1 calc R
H26C H 0.8963 0.8442 0.9737 0.072 Uiso 1 1 calc R
H1 H 0.831(2) 0.942(2) 0.791(3) 0.024(10) Uiso 1 1 d .

loop_
_atom_site_aniso_label
_atom_site_aniso_U_11
_atom_site_aniso_U_22
_atom_site_aniso_U_33
_atom_site_aniso_U_23
_atom_site_aniso_U_13
_atom_site_aniso_U_12
Ru1 0.0204(2) 0.0229(2) 0.0216(2) 0.000 0.00850(17) 0.000
Ru2 0.02465(17) 0.01966(16) 0.02108(16) 0.00076(13) 0.00881(12) -0.00053(13)
N1 0.020(2) 0.024(2) 0.021(2) 0.000 0.0042(18) 0.000
C1 0.028(3) 0.022(3) 0.022(3) 0.000 0.009(2) 0.000
C2 0.021(3) 0.035(3) 0.029(3) 0.000 0.007(2) 0.000
C3 0.023(3) 0.031(3) 0.027(3) 0.000 0.009(2) 0.000
C4 0.031(2) 0.033(2) 0.028(2) -0.0067(19) 0.0044(18) 0.0056(19)
C5 0.035(2) 0.045(3) 0.035(2) -0.011(2) 0.0066(19) 0.003(2)
C6 0.026(3) 0.063(5) 0.026(3) 0.000 0.011(3) 0.000
C7 0.031(4) 0.040(12) 0.028(5) -0.003(4) 0.018(3) 0.002(4)
C8 0.029(6) 0.048(10) 0.018(7) -0.009(7) 0.015(6) -0.017(6)
C9 0.024(6) 0.044(11) 0.019(7) -0.006(6) 0.012(5) 0.005(6)
C10 0.019(4) 0.059(19) 0.039(6) -0.019(6) 0.015(4) -0.010(5)
C11 0.049(11) 0.028(6) 0.039(9) 0.002(9) 0.038(9) -0.007(7)
C12 0.049(6) 0.087(8) 0.034(5) 0.029(5) 0.022(4) 0.019(6)
C13 0.039(5) 0.046(6) 0.054(6) -0.029(5) 0.025(5) -0.014(5)
C14 0.043(6) 0.089(9) 0.043(6) 0.033(6) 0.023(5) 0.039(6)
C15 0.032(6) 0.168(15) 0.055(7) -0.070(8) 0.014(5) -0.034(7)
C16 0.115(12) 0.034(6) 0.153(15) -0.036(8) 0.104(11) -0.040(7)
C17 0.040(2) 0.0190(19) 0.030(2) -0.0011(17) 0.0086(18) -0.0053(18)
C18 0.035(2) 0.023(2) 0.054(3) 0.008(2) 0.005(2) -0.0095(19)
C19 0.051(3) 0.029(2) 0.055(3) 0.014(2) 0.035(3) 0.003(2)
C20 0.071(3) 0.021(2) 0.027(2) 0.0072(18) 0.026(2) 0.003(2)
C21 0.035(2) 0.025(2) 0.031(2) 0.0048(18) 0.0099(18) -0.0020(18)
C22 0.081(4) 0.025(2) 0.040(3) -0.003(2) 0.024(3) 0.003(2)
C23 0.044(3) 0.041(3) 0.114(5) 0.008(3) -0.018(3) -0.021(3)
C24 0.089(5) 0.060(4) 0.126(6) 0.044(4) 0.089(5) 0.030(4)
C25 0.158(7) 0.038(3) 0.024(2) 0.004(2) 0.029(3) 0.008(4)
C26 0.044(3) 0.034(3) 0.058(3) 0.015(2) -0.004(2) -0.003(2)

loop_
_atom_type_symbol
_atom_type_description
_atom_type_scat_dispersion_real
_atom_type_scat_dispersion_imag
_atom_type_scat_source
C C 0.0033 0.0016 'International Tables Vol C Tables 4.2.6.8 and 6.1.1.4'
H H 0.0000 0.0000 'International Tables Vol C Tables 4.2.6.8 and 6.1.1.4'
N N 0.0061 0.0033 'International Tables Vol C Tables 4.2.6.8 and 6.1.1.4'
Ru Ru -1.2594 0.8363 'International Tables Vol C Tables 4.2.6.8 and 6.1.1.4'

loop_
_geom_angle_atom_site_label_1
_geom_angle_atom_site_label_2
_geom_angle_atom_site_label_3
_geom_angle
_geom_angle_site_symmetry_1
_geom_angle_site_symmetry_3
C1 Ru1 C11 127.0(5) . 2_575
C1 Ru1 C11 127.0(5) . .
C11 Ru1 C11 65.7(7) 2_575 .
C1 Ru1 C10 165.5(4) . 2_575
C11 Ru1 C10 38.5(5) 2_575 2_575
C11 Ru1 C10 52.9(5) . 2_575
C1 Ru1 C10 165.5(4) . .
C11 Ru1 C10 52.9(5) 2_575 .
C11 Ru1 C10 38.5(5) . .
C10 Ru1 C10 19.0(6) 2_575 .
C1 Ru1 C9 146.8(3) . 2_575
C11 Ru1 C9 63.1(6) 2_575 2_575
C11 Ru1 C9 21.2(4) . 2_575
C10 Ru1 C9 37.1(5) 2_575 2_575
C10 Ru1 C9 19.2(3) . 2_575
C1 Ru1 C9 146.8(3) . .
C11 Ru1 C9 21.2(4) 2_575 .
C11 Ru1 C9 63.1(6) . .
C10 Ru1 C9 19.2(3) 2_575 .
C10 Ru1 C9 37.1(5) . .
C9 Ru1 C9 52.5(7) 2_575 .
C1 Ru1 C7 105.0(3) . 2_575
C11 Ru1 C7 37.4(4) 2_575 2_575
C11 Ru1 C7 50.4(5) . 2_575
C10 Ru1 C7 62.9(4) 2_575 2_575
C10 Ru1 C7 65.9(4) . 2_575
C9 Ru1 C7 62.6(4) 2_575 2_575
C9 Ru1 C7 54.0(4) . 2_575
C1 Ru1 C7 105.0(3) . .
C11 Ru1 C7 50.4(5) 2_575 .
C11 Ru1 C7 37.4(4) . .
C10 Ru1 C7 65.9(4) 2_575 .
C10 Ru1 C7 62.9(4) . .
C9 Ru1 C7 54.0(4) 2_575 .
C9 Ru1 C7 62.6(4) . .
C7 Ru1 C7 16.6(5) 2_575 .
C1 Ru1 C8 113.9(3) . 2_575
C11 Ru1 C8 62.5(4) 2_575 2_575
C11 Ru1 C8 17.2(4) . 2_575
C10 Ru1 C8 62.2(4) 2_575 2_575
C10 Ru1 C8 51.9(4) . 2_575
C9 Ru1 C8 37.3(4) 2_575 2_575
C9 Ru1 C8 66.9(4) . 2_575
C7 Ru1 C8 37.2(5) 2_575 2_575
C7 Ru1 C8 21.9(4) . 2_575
C1 Ru1 C8 113.9(4) . .
C11 Ru1 C8 17.2(4) 2_575 .
C11 Ru1 C8 62.5(4) . .
C10 Ru1 C8 51.9(4) 2_575 .
C10 Ru1 C8 62.2(4) . .
C9 Ru1 C8 66.9(4) 2_575 .
C9 Ru1 C8 37.3(4) . .
C7 Ru1 C8 21.9(4) 2_575 .
C7 Ru1 C8 37.2(5) . .
C8 Ru1 C8 54.2(8) 2_575 .
C1 Ru1 Ru2 56.66(11) . .
C11 Ru1 Ru2 113.7(3) 2_575 .
C11 Ru1 Ru2 176.1(5) . .
C10 Ru1 Ru2 124.1(3) 2_575 .
C10 Ru1 Ru2 137.9(3) . .
C9 Ru1 Ru2 154.9(3) 2_575 .
C9 Ru1 Ru2 114.8(4) . .
C7 Ru1 Ru2 131.7(2) 2_575 .
C7 Ru1 Ru2 145.4(3) . .
C8 Ru1 Ru2 166.4(4) 2_575 .
C8 Ru1 Ru2 118.2(4) . .
N1 Ru2 C18 107.12(16) . .
N1 Ru2 C17 138.40(15) . .
C18 Ru2 C17 39.09(17) . .
N1 Ru2 C20 133.41(18) . .
C18 Ru2 C20 64.49(18) . .
C17 Ru2 C20 64.30(16) . .
N1 Ru2 C19 105.23(18) . .
C18 Ru2 C19 38.48(19) . .
C17 Ru2 C19 64.70(17) . .
C20 Ru2 C19 38.45(19) . .
N1 Ru2 C21 169.10(16) . .
C18 Ru2 C21 64.16(16) . .
C17 Ru2 C21 37.96(15) . .
C20 Ru2 C21 38.08(16) . .
C19 Ru2 C21 63.91(17) . .
N1 Ru2 C1 35.82(17) . .
C18 Ru2 C1 120.52(17) . .
C17 Ru2 C1 127.32(14) . .
C20 Ru2 C1 167.55(15) . .
C19 Ru2 C1 137.70(19) . .
C21 Ru2 C1 153.64(16) . .
N1 Ru2 Ru1 75.00(12) . .
C18 Ru2 Ru1 149.23(14) . .
C17 Ru2 Ru1 120.45(12) . .
C20 Ru2 Ru1 136.43(14) . .
C19 Ru2 Ru1 172.17(14) . .
C21 Ru2 Ru1 115.87(11) . .
C1 Ru2 Ru1 45.33(13) . .
N1 Ru2 Ru2 41.04(9) . 2_575
C18 Ru2 Ru2 142.62(13) . 2_575
C17 Ru2 Ru2 176.88(11) . 2_575
C20 Ru2 Ru2 118.51(11) . 2_575
C19 Ru2 Ru2 118.27(12) . 2_575
C21 Ru2 Ru2 143.42(11) . 2_575
C1 Ru2 Ru2 50.02(8) . 2_575
Ru1 Ru2 Ru2 56.716(8) . 2_575
C1 N1 C2 121.8(5) . .
C1 N1 Ru2 86.0(2) . 2_575
C2 N1 Ru2 126.27(16) . 2_575
C1 N1 Ru2 86.0(2) . .
C2 N1 Ru2 126.27(16) . .
Ru2 N1 Ru2 97.92(18) 2_575 .
N1 C1 C3 117.0(5) . .
N1 C1 Ru1 120.8(4) . .
C3 C1 Ru1 122.2(4) . .
N1 C1 Ru2 58.19(19) . 2_575
C3 C1 Ru2 137.28(15) . 2_575
Ru1 C1 Ru2 78.01(16) . 2_575
N1 C1 Ru2 58.19(19) . .
C3 C1 Ru2 137.28(15) . .
Ru1 C1 Ru2 78.01(16) . .
Ru2 C1 Ru2 79.96(16) 2_575 .
C4 C3 C4 118.7(6) . 2_575
C4 C3 C1 120.6(3) . .
C4 C3 C1 120.6(3) 2_575 .
C5 C4 C3 120.5(5) . .
C4 C5 C6 120.6(5) . .
C5 C6 C5 119.1(6) 2_575 .
C7 C7 C8 145.6(12) 2_575 2_575
C7 C7 C11 127.2(7) 2_575 .
C8 C7 C11 18.5(12) 2_575 .
C7 C7 C8 19.6(6) 2_575 .
C8 C7 C8 126.0(17) 2_575 .
C11 C7 C8 107.6(10) . .
C7 C7 C12 105.1(6) 2_575 .
C8 C7 C12 109.1(14) 2_575 .
C11 C7 C12 127.6(10) . .
C8 C7 C12 124.5(9) . .
C7 C7 C12 54.8(5) 2_575 2_575
C8 C7 C12 159.0(14) 2_575 2_575
C11 C7 C12 176.6(9) . 2_575
C8 C7 C12 74.4(7) . 2_575
C12 C7 C12 50.2(9) . 2_575
C7 C7 C11 36.9(6) 2_575 2_575
C8 C7 C11 108.8(13) 2_575 2_575
C11 C7 C11 90.3(12) . 2_575
C8 C7 C11 17.3(7) . 2_575
C12 C7 C11 141.9(9) . 2_575
C12 C7 C11 91.7(7) 2_575 2_575
C7 C7 C13 168.3(5) 2_575 2_575
C8 C7 C13 45.5(11) 2_575 2_575
C11 C7 C13 64.0(8) . 2_575
C8 C7 C13 170.4(9) . 2_575
C12 C7 C13 63.6(6) . 2_575
C12 C7 C13 113.8(7) 2_575 2_575
C11 C7 C13 154.1(8) 2_575 2_575
C7 C7 C9 109.1(5) 2_575 2_575
C8 C7 C9 36.6(11) 2_575 2_575
C11 C7 C9 18.2(6) . 2_575
C8 C7 C9 89.4(8) . 2_575
C12 C7 C9 145.5(9) . 2_575
C12 C7 C9 163.2(8) 2_575 2_575
C11 C7 C9 72.2(8) 2_575 2_575
C13 C7 C9 82.0(7) 2_575 2_575
C7 C7 Ru1 81.7(3) 2_575 .
C8 C7 Ru1 80.3(11) 2_575 .
C11 C7 Ru1 68.9(6) . .
C8 C7 Ru1 72.1(7) . .
C12 C7 Ru1 128.7(7) . .
C12 C7 Ru1 114.5(6) 2_575 .
C11 C7 Ru1 63.1(4) 2_575 .
C13 C7 Ru1 107.3(5) 2_575 .
C9 C7 Ru1 62.7(4) 2_575 .
C11 C8 C7 137(3) 2_575 2_575
C11 C8 C9 15.5(17) 2_575 .
C7 C8 C9 122.6(19) 2_575 .
C11 C8 C7 123(3) 2_575 .
C7 C8 C7 14.7(7) 2_575 .
C9 C8 C7 107.9(14) . .
C11 C8 C13 111(3) 2_575 .
C7 C8 C13 111.0(14) 2_575 .
C9 C8 C13 126.3(15) . .
C7 C8 C13 125.7(9) . .
C11 C8 C16 59(2) 2_575 2_575
C7 C8 C16 163.4(16) 2_575 2_575
C9 C8 C16 73.9(12) . 2_575
C7 C8 C16 177.3(11) . 2_575
C13 C8 C16 52.4(9) . 2_575
C11 C8 C10 33.3(19) 2_575 2_575
C7 C8 C10 104.7(15) 2_575 2_575
C9 C8 C10 18.0(8) . 2_575
C7 C8 C10 89.9(10) . 2_575
C13 C8 C10 144.1(12) . 2_575
C16 C8 C10 91.8(10) 2_575 2_575
C11 C8 C12 175(3) 2_575 2_575
C7 C8 C12 46.9(10) 2_575 2_575
C9 C8 C12 169.0(14) . 2_575
C7 C8 C12 61.6(6) . 2_575
C13 C8 C12 64.1(7) . 2_575
C16 C8 C12 116.5(10) 2_575 2_575
C10 C8 C12 151.2(11) 2_575 2_575
C11 C8 Ru1 74.6(18) 2_575 .
C7 C8 Ru1 77.8(13) 2_575 .
C9 C8 Ru1 70.2(7) . .
C7 C8 Ru1 70.7(8) . .
C13 C8 Ru1 128.1(8) . .
C16 C8 Ru1 111.9(7) 2_575 .
C10 C8 Ru1 63.0(5) 2_575 .
C12 C8 Ru1 107.0(8) 2_575 .
C10 C9 C11 138(3) 2_575 2_575
C10 C9 C10 16.8(11) 2_575 .
C11 C9 C10 121(2) 2_575 .
C10 C9 C8 125(2) 2_575 .
C11 C9 C8 12.7(13) 2_575 .
C10 C9 C8 108.7(16) . .
C10 C9 C14 110(2) 2_575 .
C11 C9 C14 111.9(17) 2_575 .
C10 C9 C14 127.1(11) . .
C8 C9 C14 123.9(14) . .
C10 C9 C15 53.5(16) 2_575 2_575
C11 C9 C15 168.7(18) 2_575 2_575
C10 C9 C15 70.3(8) . 2_575
C8 C9 C15 175.8(11) . 2_575
C14 C9 C15 56.9(8) . 2_575
C10 C9 C16 172(2) 2_575 2_575
C11 C9 C16 49.3(13) 2_575 2_575
C10 C9 C16 169.5(13) . 2_575
C8 C9 C16 61.3(10) . 2_575
C14 C9 C16 62.6(8) . 2_575
C15 C9 C16 119.5(11) 2_575 2_575
C10 C9 C9 33.7(18) 2_575 2_575
C11 C9 C9 104.0(14) 2_575 2_575
C10 C9 C9 16.9(8) . 2_575
C8 C9 C9 91.7(10) . 2_575
C14 C9 C9 144.0(7) . 2_575
C15 C9 C9 87.2(7) 2_575 2_575
C16 C9 C9 152.9(6) 2_575 2_575
C10 C9 C7 105(2) 2_575 2_575
C11 C9 C7 33.2(11) 2_575 2_575
C10 C9 C7 87.9(11) . 2_575
C8 C9 C7 20.8(8) . 2_575
C14 C9 C7 144.6(10) . 2_575
C15 C9 C7 157.9(10) 2_575 2_575
C16 C9 C7 82.1(7) 2_575 2_575
C9 C9 C7 70.9(5) 2_575 2_575
C10 C9 Ru1 79.9(15) 2_575 .
C11 C9 Ru1 76.0(11) 2_575 .
C10 C9 Ru1 71.2(8) . .
C8 C9 Ru1 72.5(9) . .
C14 C9 Ru1 127.7(8) . .
C15 C9 Ru1 110.5(7) 2_575 .
C16 C9 Ru1 106.8(7) 2_575 .
C9 C9 Ru1 63.8(4) 2_575 .
C7 C9 Ru1 63.3(5) 2_575 .
C10 C10 C9 146.3(18) 2_575 2_575
C10 C10 C9 16.9(8) 2_575 .
C9 C10 C9 129(3) 2_575 .
C10 C10 C11 124.2(7) 2_575 .
C9 C10 C11 22.1(15) 2_575 .
C9 C10 C11 107.2(13) . .
C10 C10 C15 110.0(8) 2_575 .
C9 C10 C15 104(2) 2_575 .
C9 C10 C15 126.9(13) . .
C11 C10 C15 125.8(12) . .
C10 C10 C15 48.9(6) 2_575 2_575
C9 C10 C15 165(2) 2_575 2_575
C9 C10 C15 65.9(9) . 2_575
C11 C10 C15 173.0(11) . 2_575
C15 C10 C15 61.0(13) . 2_575
C10 C10 C14 165.0(5) 2_575 2_575
C9 C10 C14 48.5(16) 2_575 2_575
C9 C10 C14 176.4(12) . 2_575
C11 C10 C14 70.6(9) . 2_575
C15 C10 C14 55.2(8) . 2_575
C15 C10 C14 116.2(10) 2_575 2_575
C10 C10 C11 37.7(5) 2_575 2_575
C9 C10 C11 109(2) 2_575 2_575
C9 C10 C11 20.8(7) . 2_575
C11 C10 C11 86.4(11) . 2_575
C15 C10 C11 147.7(11) . 2_575
C15 C10 C11 86.7(8) 2_575 2_575
C14 C10 C11 156.9(9) 2_575 2_575
C10 C10 C8 109.7(6) 2_575 2_575
C9 C10 C8 36.6(17) 2_575 2_575
C9 C10 C8 92.8(11) . 2_575
C11 C10 C8 14.6(8) . 2_575
C15 C10 C8 140.1(11) . 2_575
C15 C10 C8 158.4(9) 2_575 2_575
C14 C10 C8 85.0(8) 2_575 2_575
C11 C10 C8 72.0(8) 2_575 2_575
C10 C10 Ru1 80.5(3) 2_575 .
C9 C10 Ru1 80.9(15) 2_575 .
C9 C10 Ru1 71.7(8) . .
C11 C10 Ru1 69.2(7) . .
C15 C10 Ru1 126.1(8) . .
C15 C10 Ru1 108.6(6) 2_575 .
C14 C10 Ru1 109.7(6) 2_575 .
C11 C10 Ru1 62.5(5) 2_575 .
C8 C10 Ru1 65.1(6) 2_575 .
C8 C11 C9 152(3) 2_575 2_575
C8 C11 C7 24(2) 2_575 .
C9 C11 C7 128.6(16) 2_575 .
C8 C11 C10 132(3) 2_575 .
C9 C11 C10 20.2(13) 2_575 .
C7 C11 C10 108.5(11) . .
C8 C11 C16 99(3) 2_575 .
C9 C11 C16 107.4(19) 2_575 .
C7 C11 C16 123.3(14) . .
C10 C11 C16 127.5(14) . .
C8 C11 C13 49(2) 2_575 2_575
C9 C11 C13 156.8(17) 2_575 2_575
C7 C11 C13 73.2(9) . 2_575
C10 C11 C13 172.8(10) . 2_575
C16 C11 C13 50.1(9) . 2_575
C8 C11 C7 40(2) 2_575 2_575
C9 C11 C7 112.7(15) 2_575 2_575
C7 C11 C7 15.9(5) . 2_575
C10 C11 C7 92.6(9) . 2_575
C16 C11 C7 139.0(13) . 2_575
C13 C11 C7 89.0(8) 2_575 2_575
C8 C11 C10 114(2) 2_575 2_575
C9 C11 C10 38.2(14) 2_575 2_575
C7 C11 C10 90.4(9) . 2_575
C10 C11 C10 18.1(6) . 2_575
C16 C11 C10 145.4(13) . 2_575
C13 C11 C10 162.5(9) 2_575 2_575
C7 C11 C10 74.6(7) 2_575 2_575
C8 C11 C14 159(3) 2_575 2_575
C9 C11 C14 45.9(14) 2_575 2_575
C7 C11 C14 172.0(12) . 2_575
C10 C11 C14 66.1(9) . 2_575
C16 C11 C14 61.5(9) . 2_575
C13 C11 C14 111.4(8) 2_575 2_575
C7 C11 C14 158.1(11) 2_575 2_575
C10 C11 C14 84.1(8) 2_575 2_575
C8 C11 Ru1 88(2) 2_575 .
C9 C11 Ru1 82.8(11) 2_575 .
C7 C11 Ru1 73.7(7) . .
C10 C11 Ru1 72.3(7) . .
C16 C11 Ru1 127.8(9) . .
C13 C11 Ru1 114.7(9) 2_575 .
C7 C11 Ru1 66.5(5) 2_575 .
C10 C11 Ru1 64.7(5) 2_575 .
C14 C11 Ru1 109.0(7) 2_575 .
C12 C12 C7 74.9(6) 2_575 .
C12 C12 C7 54.8(5) 2_575 2_575
C7 C12 C7 20.1(6) . 2_575
C12 C12 C13 144.9(4) 2_575 2_575
C7 C12 C13 70.1(6) . 2_575
C7 C12 C13 90.2(6) 2_575 2_575
C12 C12 C8 98.9(6) 2_575 2_575
C7 C12 C8 24.0(6) . 2_575
C7 C12 C8 44.1(6) 2_575 2_575
C13 C12 C8 46.1(6) 2_575 2_575
C16 C13 C8 72.9(9) 2_575 .
C16 C13 C11 53.6(7) 2_575 2_575
C8 C13 C11 19.3(6) . 2_575
C16 C13 C12 142.6(8) 2_575 2_575
C8 C13 C12 69.8(8) . 2_575
C11 C13 C12 89.1(7) 2_575 2_575
C16 C13 C7 96.4(8) 2_575 2_575
C8 C13 C7 23.5(6) . 2_575
C11 C13 C7 42.8(5) 2_575 2_575
C12 C13 C7 46.2(5) 2_575 2_575
C9 C14 C15 71.3(8) . 2_575
C9 C14 C16 69.6(7) . 2_575
C15 C14 C16 140.9(8) 2_575 2_575
C9 C14 C10 21.1(5) . 2_575
C15 C14 C10 50.2(6) 2_575 2_575
C16 C14 C10 90.7(7) 2_575 2_575
C9 C14 C11 22.2(5) . 2_575
C15 C14 C11 93.5(8) 2_575 2_575
C16 C14 C11 47.5(6) 2_575 2_575
C10 C14 C11 43.3(5) 2_575 2_575
C10 C15 C14 74.6(8) . 2_575
C10 C15 C15 70.0(8) . 2_575
C14 C15 C15 144.5(5) 2_575 2_575
C10 C15 C9 22.8(6) . 2_575
C14 C15 C9 51.8(7) 2_575 2_575
C15 C15 C9 92.8(7) 2_575 2_575
C10 C15 C10 21.1(7) . 2_575
C14 C15 C10 95.7(7) 2_575 2_575
C15 C15 C10 48.9(6) 2_575 2_575
C9 C15 C10 43.9(5) 2_575 2_575
C13 C16 C11 76.3(9) 2_575 .
C13 C16 C8 54.7(7) 2_575 2_575
C11 C16 C8 21.6(6) . 2_575
C13 C16 C14 147.0(10) 2_575 2_575
C11 C16 C14 71.1(11) . 2_575
C8 C16 C14 92.5(9) 2_575 2_575
C13 C16 C9 99.5(8) 2_575 2_575
C11 C16 C9 23.3(8) . 2_575
C8 C16 C9 44.8(6) 2_575 2_575
C14 C16 C9 47.7(7) 2_575 2_575
C21 C17 C18 107.9(4) . .
C21 C17 C22 126.2(4) . .
C18 C17 C22 125.6(4) . .
C21 C17 Ru2 72.6(2) . .
C18 C17 Ru2 70.4(2) . .
C22 C17 Ru2 126.9(3) . .
C19 C18 C17 107.6(4) . .
C19 C18 C23 127.1(5) . .
C17 C18 C23 125.0(5) . .
C19 C18 Ru2 71.1(2) . .
C17 C18 Ru2 70.5(2) . .
C23 C18 Ru2 128.6(3) . .
C18 C19 C20 107.9(4) . .
C18 C19 C24 126.2(5) . .
C20 C19 C24 125.7(5) . .
C18 C19 Ru2 70.4(2) . .
C20 C19 Ru2 70.6(2) . .
C24 C19 Ru2 127.7(3) . .
C21 C20 C19 108.5(4) . .
C21 C20 C25 124.5(5) . .
C19 C20 C25 126.8(5) . .
C21 C20 Ru2 72.4(2) . .
C19 C20 Ru2 70.9(2) . .
C25 C20 Ru2 126.8(3) . .
C17 C21 C20 108.0(4) . .
C17 C21 C26 127.4(4) . .
C20 C21 C26 124.5(4) . .
C17 C21 Ru2 69.4(2) . .
C20 C21 Ru2 69.5(2) . .
C26 C21 Ru2 129.9(3) . .

loop_
_geom_bond_atom_site_label_1
_geom_bond_atom_site_label_2
_geom_bond_distance
_geom_bond_site_symmetry_2
Ru1 C1 2.022(6) .
Ru1 C11 2.173(11) 2_575
Ru1 C11 2.173(11) .
Ru1 C10 2.214(12) 2_575
Ru1 C10 2.214(12) .
Ru1 C9 2.221(12) 2_575
Ru1 C9 2.221(12) .
Ru1 C7 2.234(10) 2_575
Ru1 C7 2.234(10) .
Ru1 C8 2.253(15) 2_575
Ru1 C8 2.253(15) .
Ru1 Ru2 2.7811(5) .
Ru2 N1 2.024(3) .
Ru2 C18 2.157(4) .
Ru2 C17 2.159(4) .
Ru2 C20 2.162(4) .
Ru2 C19 2.167(4) .
Ru2 C21 2.201(4) .
Ru2 C1 2.375(4) .
Ru2 Ru2 3.0525(6) 2_575
N1 C1 1.394(7) .
N1 C2 1.466(7) .
N1 Ru2 2.024(3) 2_575
C1 C3 1.487(8) .
C1 Ru2 2.375(4) 2_575
C3 C4 1.398(5) .
C3 C4 1.398(5) 2_575
C4 C5 1.390(6) .
C5 C6 1.390(6) .
C6 C5 1.390(6) 2_575
C7 C7 0.645(19) 2_575
C7 C8 0.852(16) 2_575
C7 C11 1.415(16) .
C7 C8 1.43(2) .
C7 C12 1.531(13) .
C7 C12 1.809(14) 2_575
C7 C11 1.877(17) 2_575
C7 C13 1.993(14) 2_575
C7 C9 2.021(16) 2_575
C8 C11 0.665(14) 2_575
C8 C7 0.852(16) 2_575
C8 C9 1.430(14) .
C8 C13 1.522(18) .
C8 C16 1.78(2) 2_575
C8 C10 1.955(17) 2_575
C8 C12 1.981(16) 2_575
C9 C10 0.741(13) 2_575
C9 C11 0.809(16) 2_575
C9 C10 1.410(18) .
C9 C14 1.541(18) .
C9 C15 1.857(18) 2_575
C9 C16 1.95(2) 2_575
C9 C9 1.96(3) 2_575
C9 C7 2.021(16) 2_575
C10 C10 0.73(2) 2_575
C10 C9 0.741(13) 2_575
C10 C11 1.446(17) .
C10 C15 1.536(16) .
C10 C15 1.915(16) 2_575
C10 C14 1.928(16) 2_575
C10 C11 1.954(18) 2_575
C10 C8 1.955(17) 2_575
C11 C8 0.665(14) 2_575
C11 C9 0.809(16) 2_575
C11 C16 1.550(17) .
C11 C13 1.871(19) 2_575
C11 C7 1.877(17) 2_575
C11 C10 1.954(18) 2_575
C11 C14 1.989(19) 2_575
C12 C12 1.44(2) 2_575
C12 C7 1.809(14) 2_575
C12 C13 1.899(17) 2_575
C12 C8 1.981(16) 2_575
C13 C16 1.477(19) 2_575
C13 C11 1.871(19) 2_575
C13 C12 1.899(17) 2_575
C13 C7 1.993(14) 2_575
C14 C15 1.64(2) 2_575
C14 C16 1.85(2) 2_575
C14 C10 1.928(16) 2_575
C14 C11 1.989(19) 2_575
C15 C14 1.64(2) 2_575
C15 C15 1.78(3) 2_575
C15 C9 1.857(18) 2_575
C15 C10 1.915(16) 2_575
C16 C13 1.477(19) 2_575
C16 C8 1.78(2) 2_575
C16 C14 1.85(2) 2_575
C16 C9 1.95(2) 2_575
C17 C21 1.419(6) .
C17 C18 1.444(6) .
C17 C22 1.510(6) .
C18 C19 1.425(7) .
C18 C23 1.506(7) .
C19 C20 1.425(7) .
C19 C24 1.509(7) .
C20 C21 1.424(6) .
C20 C25 1.512(6) .
C21 C26 1.502(6) .

loop_
_geom_torsion_atom_site_label_1
_geom_torsion_atom_site_label_2
_geom_torsion_atom_site_label_3
_geom_torsion_atom_site_label_4
_geom_torsion
_geom_torsion_site_symmetry_1
_geom_torsion_site_symmetry_4
C1 Ru1 Ru2 N1 -23.72(16) . .
C11 Ru1 Ru2 N1 -143.6(5) 2_575 .
C11 Ru1 Ru2 N1 136(5) . .
C10 Ru1 Ru2 N1 173.8(4) 2_575 .
C10 Ru1 Ru2 N1 156.2(4) . .
C9 Ru1 Ru2 N1 139.6(9) 2_575 .
C9 Ru1 Ru2 N1 -166.8(4) . .
C7 Ru1 Ru2 N1 -103.9(4) 2_575 .
C7 Ru1 Ru2 N1 -89.7(4) . .
C8 Ru1 Ru2 N1 -72.7(15) 2_575 .
C8 Ru1 Ru2 N1 -125.1(4) . .
C1 Ru1 Ru2 C18 74.7(3) . .
C11 Ru1 Ru2 C18 -45.2(6) 2_575 .
C11 Ru1 Ru2 C18 -126(5) . .
C10 Ru1 Ru2 C18 -87.9(5) 2_575 .
C10 Ru1 Ru2 C18 -105.4(5) . .
C9 Ru1 Ru2 C18 -122.0(9) 2_575 .
C9 Ru1 Ru2 C18 -68.4(4) . .
C7 Ru1 Ru2 C18 -5.6(5) 2_575 .
C7 Ru1 Ru2 C18 8.7(5) . .
C8 Ru1 Ru2 C18 25.7(15) 2_575 .
C8 Ru1 Ru2 C18 -26.7(5) . .
C1 Ru1 Ru2 C17 114.06(18) . .
C11 Ru1 Ru2 C17 -5.8(5) 2_575 .
C11 Ru1 Ru2 C17 -87(5) . .
C10 Ru1 Ru2 C17 -48.5(4) 2_575 .
C10 Ru1 Ru2 C17 -66.0(5) . .
C9 Ru1 Ru2 C17 -82.6(9) 2_575 .
C9 Ru1 Ru2 C17 -29.0(4) . .
C7 Ru1 Ru2 C17 33.8(4) 2_575 .
C7 Ru1 Ru2 C17 48.1(4) . .
C8 Ru1 Ru2 C17 65.1(15) 2_575 .
C8 Ru1 Ru2 C17 12.7(4) . .
C1 Ru1 Ru2 C20 -162.4(2) . .
C11 Ru1 Ru2 C20 77.8(6) 2_575 .
C11 Ru1 Ru2 C20 -3(5) . .
C10 Ru1 Ru2 C20 35.1(4) 2_575 .
C10 Ru1 Ru2 C20 17.6(5) . .
C9 Ru1 Ru2 C20 0.9(9) 2_575 .
C9 Ru1 Ru2 C20 54.5(4) . .
C7 Ru1 Ru2 C20 117.4(4) 2_575 .
C7 Ru1 Ru2 C20 131.6(5) . .
C8 Ru1 Ru2 C20 148.7(15) 2_575 .
C8 Ru1 Ru2 C20 96.2(4) . .
C1 Ru1 Ru2 C19 -116.5(10) . .
C11 Ru1 Ru2 C19 123.7(11) 2_575 .
C11 Ru1 Ru2 C19 43(5) . .
C10 Ru1 Ru2 C19 81.0(10) 2_575 .
C10 Ru1 Ru2 C19 63.5(10) . .
C9 Ru1 Ru2 C19 46.8(13) 2_575 .
C9 Ru1 Ru2 C19 100.5(10) . .
C7 Ru1 Ru2 C19 163.3(10) 2_575 .
C7 Ru1 Ru2 C19 177.6(10) . .
C8 Ru1 Ru2 C19 -165.4(18) 2_575 .
C8 Ru1 Ru2 C19 142.1(10) . .
C1 Ru1 Ru2 C21 157.06(17) . .
C11 Ru1 Ru2 C21 37.2(5) 2_575 .
C11 Ru1 Ru2 C21 -44(5) . .
C10 Ru1 Ru2 C21 -5.5(4) 2_575 .
C10 Ru1 Ru2 C21 -23.0(4) . .
C9 Ru1 Ru2 C21 -39.6(9) 2_575 .
C9 Ru1 Ru2 C21 14.0(4) . .
C7 Ru1 Ru2 C21 76.8(4) 2_575 .
C7 Ru1 Ru2 C21 91.1(4) . .
C8 Ru1 Ru2 C21 108.1(15) 2_575 .
C8 Ru1 Ru2 C21 55.7(4) . .
C11 Ru1 Ru2 C1 -119.9(5) 2_575 .
C11 Ru1 Ru2 C1 159(5) . .
C10 Ru1 Ru2 C1 -162.5(4) 2_575 .
C10 Ru1 Ru2 C1 179.9(4) . .
C9 Ru1 Ru2 C1 163.3(9) 2_575 .
C9 Ru1 Ru2 C1 -143.1(4) . .
C7 Ru1 Ru2 C1 -80.2(4) 2_575 .
C7 Ru1 Ru2 C1 -66.0(4) . .
C8 Ru1 Ru2 C1 -49.0(15) 2_575 .
C8 Ru1 Ru2 C1 -101.4(4) . .
C1 Ru1 Ru2 Ru2 -64.42(12) . 2_575
C11 Ru1 Ru2 Ru2 175.7(5) 2_575 2_575
C11 Ru1 Ru2 Ru2 95(5) . 2_575
C10 Ru1 Ru2 Ru2 133.1(4) 2_575 2_575
C10 Ru1 Ru2 Ru2 115.5(4) . 2_575
C9 Ru1 Ru2 Ru2 98.9(9) 2_575 2_575
C9 Ru1 Ru2 Ru2 152.5(4) . 2_575
C7 Ru1 Ru2 Ru2 -144.6(4) 2_575 2_575
C7 Ru1 Ru2 Ru2 -130.4(4) . 2_575
C8 Ru1 Ru2 Ru2 -113.4(15) 2_575 2_575
C8 Ru1 Ru2 Ru2 -165.8(4) . 2_575
C18 Ru2 N1 C1 -118.8(3) . .
C17 Ru2 N1 C1 -90.0(3) . .
C20 Ru2 N1 C1 170.4(3) . .
C19 Ru2 N1 C1 -158.8(3) . .
C21 Ru2 N1 C1 -154.5(7) . .
Ru1 Ru2 N1 C1 29.3(2) . .
Ru2 Ru2 N1 C1 85.4(3) 2_575 .
C18 Ru2 N1 C2 8.4(5) . .
C17 Ru2 N1 C2 37.2(5) . .
C20 Ru2 N1 C2 -62.4(5) . .
C19 Ru2 N1 C2 -31.7(4) . .
C21 Ru2 N1 C2 -27.3(10) . .
C1 Ru2 N1 C2 127.2(5) . .
Ru1 Ru2 N1 C2 156.4(4) . .
Ru2 Ru2 N1 C2 -147.4(5) 2_575 .
C18 Ru2 N1 Ru2 155.85(18) . 2_575
C17 Ru2 N1 Ru2 -175.36(17) . 2_575
C20 Ru2 N1 Ru2 85.1(3) . 2_575
C19 Ru2 N1 Ru2 115.77(19) . 2_575
C21 Ru2 N1 Ru2 120.2(7) . 2_575
C1 Ru2 N1 Ru2 -85.4(3) . 2_575
Ru1 Ru2 N1 Ru2 -56.12(13) . 2_575
C2 N1 C1 C3 0.000(1) . .
Ru2 N1 C1 C3 -130.88(8) 2_575 .
Ru2 N1 C1 C3 130.88(9) . .
C2 N1 C1 Ru1 180.0 . .
Ru2 N1 C1 Ru1 49.12(8) 2_575 .
Ru2 N1 C1 Ru1 -49.12(8) . .
C2 N1 C1 Ru2 130.88(8) . 2_575
Ru2 N1 C1 Ru2 -98.24(17) . 2_575
C2 N1 C1 Ru2 -130.88(8) . .
Ru2 N1 C1 Ru2 98.24(17) 2_575 .
C11 Ru1 C1 N1 137.2(4) 2_575 .
C11 Ru1 C1 N1 -137.2(4) . .
C10 Ru1 C1 N1 138.8(12) 2_575 .
C10 Ru1 C1 N1 -138.8(12) . .
C9 Ru1 C1 N1 -126.1(7) 2_575 .
C9 Ru1 C1 N1 126.1(7) . .
C7 Ru1 C1 N1 171.4(3) 2_575 .
C7 Ru1 C1 N1 -171.4(3) . .
C8 Ru1 C1 N1 -150.1(4) 2_575 .
C8 Ru1 C1 N1 150.1(4) . .
Ru2 Ru1 C1 N1 41.06(6) . .
C11 Ru1 C1 C3 -42.8(4) 2_575 .
C11 Ru1 C1 C3 42.8(4) . .
C10 Ru1 C1 C3 -41.2(12) 2_575 .
C10 Ru1 C1 C3 41.2(12) . .
C9 Ru1 C1 C3 53.9(7) 2_575 .
C9 Ru1 C1 C3 -53.9(7) . .
C7 Ru1 C1 C3 -8.6(3) 2_575 .
C7 Ru1 C1 C3 8.6(3) . .
C8 Ru1 C1 C3 29.9(4) 2_575 .
C8 Ru1 C1 C3 -29.9(4) . .
Ru2 Ru1 C1 C3 -138.94(7) . .
C11 Ru1 C1 Ru2 178.3(4) 2_575 2_575
C11 Ru1 C1 Ru2 -96.2(5) . 2_575
C10 Ru1 C1 Ru2 179.8(12) 2_575 2_575
C10 Ru1 C1 Ru2 -97.7(12) . 2_575
C9 Ru1 C1 Ru2 -85.0(7) 2_575 2_575
C9 Ru1 C1 Ru2 167.1(7) . 2_575
C7 Ru1 C1 Ru2 -147.5(3) 2_575 2_575
C7 Ru1 C1 Ru2 -130.3(3) . 2_575
C8 Ru1 C1 Ru2 -109.1(5) 2_575 2_575
C8 Ru1 C1 Ru2 -168.8(4) . 2_575
Ru2 Ru1 C1 Ru2 82.12(13) . 2_575
C11 Ru1 C1 Ru2 96.2(5) 2_575 .
C11 Ru1 C1 Ru2 -178.3(4) . .
C10 Ru1 C1 Ru2 97.7(12) 2_575 .
C10 Ru1 C1 Ru2 -179.9(12) . .
C9 Ru1 C1 Ru2 -167.1(7) 2_575 .
C9 Ru1 C1 Ru2 85.0(7) . .
C7 Ru1 C1 Ru2 130.3(3) 2_575 .
C7 Ru1 C1 Ru2 147.5(3) . .
C8 Ru1 C1 Ru2 168.8(4) 2_575 .
C8 Ru1 C1 Ru2 109.1(5) . .
C18 Ru2 C1 N1 76.5(3) . .
C17 Ru2 C1 N1 123.4(2) . .
C20 Ru2 C1 N1 -34.0(10) . .
C19 Ru2 C1 N1 31.2(3) . .
C21 Ru2 C1 N1 169.4(3) . .
Ru1 Ru2 C1 N1 -138.4(3) . .
Ru2 Ru2 C1 N1 -58.66(19) 2_575 .
N1 Ru2 C1 C3 -96.6(6) . .
C18 Ru2 C1 C3 -20.1(6) . .
C17 Ru2 C1 C3 26.8(6) . .
C20 Ru2 C1 C3 -130.6(8) . .
C19 Ru2 C1 C3 -65.4(6) . .
C21 Ru2 C1 C3 72.8(7) . .
Ru1 Ru2 C1 C3 125.0(6) . .
Ru2 Ru2 C1 C3 -155.3(6) 2_575 .
N1 Ru2 C1 Ru1 138.4(3) . .
C18 Ru2 C1 Ru1 -145.06(17) . .
C17 Ru2 C1 Ru1 -98.19(19) . .
C20 Ru2 C1 Ru1 104.4(9) . .
C19 Ru2 C1 Ru1 169.6(2) . .
C21 Ru2 C1 Ru1 -52.2(4) . .
Ru2 Ru2 C1 Ru1 79.74(12) 2_575 .
N1 Ru2 C1 Ru2 58.66(19) . 2_575
C18 Ru2 C1 Ru2 135.19(17) . 2_575
C17 Ru2 C1 Ru2 -177.93(15) . 2_575
C20 Ru2 C1 Ru2 24.6(10) . 2_575
C19 Ru2 C1 Ru2 89.8(2) . 2_575
C21 Ru2 C1 Ru2 -131.9(3) . 2_575
Ru1 Ru2 C1 Ru2 -79.74(12) . 2_575
N1 C1 C3 C4 -89.3(5) . .
Ru1 C1 C3 C4 90.7(5) . .
Ru2 C1 C3 C4 -160.6(4) 2_575 .
Ru2 C1 C3 C4 -18.0(8) . .
N1 C1 C3 C4 89.3(5) . 2_575
Ru1 C1 C3 C4 -90.7(5) . 2_575
Ru2 C1 C3 C4 18.0(8) 2_575 2_575
Ru2 C1 C3 C4 160.6(4) . 2_575
C4 C3 C4 C5 0.1(8) 2_575 .
C1 C3 C4 C5 178.7(5) . .
C3 C4 C5 C6 -0.3(8) . .
C4 C5 C6 C5 0.6(9) . 2_575
C1 Ru1 C7 C7 -92.24(9) . 2_575
C11 Ru1 C7 C7 33.7(6) 2_575 2_575
C11 Ru1 C7 C7 135.4(8) . 2_575
C10 Ru1 C7 C7 75.6(3) 2_575 2_575
C10 Ru1 C7 C7 96.5(4) . 2_575
C9 Ru1 C7 C7 116.5(5) 2_575 2_575
C9 Ru1 C7 C7 54.6(4) . 2_575
C8 Ru1 C7 C7 150.6(11) 2_575 2_575
C8 Ru1 C7 C7 17.6(6) . 2_575
Ru2 Ru1 C7 C7 -40.0(3) . 2_575
C1 Ru1 C7 C8 117.2(11) . 2_575
C11 Ru1 C7 C8 -116.9(13) 2_575 2_575
C11 Ru1 C7 C8 -15.2(13) . 2_575
C10 Ru1 C7 C8 -75.0(11) 2_575 2_575
C10 Ru1 C7 C8 -54.1(11) . 2_575
C9 Ru1 C7 C8 -34.1(11) 2_575 2_575
C9 Ru1 C7 C8 -96.0(12) . 2_575
C7 Ru1 C7 C8 -150.6(11) 2_575 2_575
C8 Ru1 C7 C8 -133.0(16) . 2_575
Ru2 Ru1 C7 C8 169.4(9) . 2_575
C1 Ru1 C7 C11 132.4(8) . .
C11 Ru1 C7 C11 -101.7(14) 2_575 .
C10 Ru1 C7 C11 -59.7(9) 2_575 .
C10 Ru1 C7 C11 -38.9(8) . .
C9 Ru1 C7 C11 -18.8(7) 2_575 .
C9 Ru1 C7 C11 -80.8(10) . .
C7 Ru1 C7 C11 -135.4(8) 2_575 .
C8 Ru1 C7 C11 15.2(13) 2_575 .
C8 Ru1 C7 C11 -117.7(10) . .
Ru2 Ru1 C7 C11 -175.4(7) . .
C1 Ru1 C7 C8 -109.9(6) . .
C11 Ru1 C7 C8 16.0(8) 2_575 .
C11 Ru1 C7 C8 117.7(10) . .
C10 Ru1 C7 C8 58.0(6) 2_575 .
C10 Ru1 C7 C8 78.9(7) . .
C9 Ru1 C7 C8 98.9(8) 2_575 .
C9 Ru1 C7 C8 37.0(7) . .
C7 Ru1 C7 C8 -17.6(6) 2_575 .
C8 Ru1 C7 C8 133.0(16) 2_575 .
Ru2 Ru1 C7 C8 -57.7(8) . .
C1 Ru1 C7 C12 10.4(10) . .
C11 Ru1 C7 C12 136.3(12) 2_575 .
C11 Ru1 C7 C12 -122.0(13) . .
C10 Ru1 C7 C12 178.3(10) 2_575 .
C10 Ru1 C7 C12 -160.8(11) . .
C9 Ru1 C7 C12 -140.8(11) 2_575 .
C9 Ru1 C7 C12 157.3(11) . .
C7 Ru1 C7 C12 102.7(9) 2_575 .
C8 Ru1 C7 C12 -106.7(15) 2_575 .
C8 Ru1 C7 C12 120.3(12) . .
Ru2 Ru1 C7 C12 62.6(11) . .
C1 Ru1 C7 C12 -47.2(6) . 2_575
C11 Ru1 C7 C12 78.8(8) 2_575 2_575
C11 Ru1 C7 C12 -179.5(11) . 2_575
C10 Ru1 C7 C12 120.7(7) 2_575 2_575
C10 Ru1 C7 C12 141.6(7) . 2_575
C9 Ru1 C7 C12 161.6(9) 2_575 2_575
C9 Ru1 C7 C12 99.7(7) . 2_575
C7 Ru1 C7 C12 45.1(6) 2_575 2_575
C8 Ru1 C7 C12 -164.3(14) 2_575 2_575
C8 Ru1 C7 C12 62.7(7) . 2_575
Ru2 Ru1 C7 C12 5.0(9) . 2_575
C1 Ru1 C7 C11 -125.9(6) . 2_575
C11 Ru1 C7 C11 101.7(14) . 2_575
C10 Ru1 C7 C11 42.0(6) 2_575 2_575
C10 Ru1 C7 C11 62.8(7) . 2_575
C9 Ru1 C7 C11 82.9(9) 2_575 2_575
C9 Ru1 C7 C11 20.9(6) . 2_575
C7 Ru1 C7 C11 -33.7(6) 2_575 2_575
C8 Ru1 C7 C11 116.9(13) 2_575 2_575
C8 Ru1 C7 C11 -16.0(8) . 2_575
Ru2 Ru1 C7 C11 -73.7(8) . 2_575
C1 Ru1 C7 C13 80.2(6) . 2_575
C11 Ru1 C7 C13 -153.9(9) 2_575 2_575
C11 Ru1 C7 C13 -52.2(9) . 2_575
C10 Ru1 C7 C13 -111.9(7) 2_575 2_575
C10 Ru1 C7 C13 -91.1(7) . 2_575
C9 Ru1 C7 C13 -71.0(7) 2_575 2_575
C9 Ru1 C7 C13 -133.0(7) . 2_575
C7 Ru1 C7 C13 172.4(5) 2_575 2_575
C8 Ru1 C7 C13 -37.0(10) 2_575 2_575
C8 Ru1 C7 C13 -169.9(9) . 2_575
Ru2 Ru1 C7 C13 132.4(5) . 2_575
C1 Ru1 C7 C9 151.2(5) . 2_575
C11 Ru1 C7 C9 -82.9(9) 2_575 2_575
C11 Ru1 C7 C9 18.8(7) . 2_575
C10 Ru1 C7 C9 -40.9(6) 2_575 2_575
C10 Ru1 C7 C9 -20.0(5) . 2_575
C9 Ru1 C7 C9 -61.9(8) . 2_575
C7 Ru1 C7 C9 -116.5(5) 2_575 2_575
C8 Ru1 C7 C9 34.1(11) 2_575 2_575
C8 Ru1 C7 C9 -98.9(8) . 2_575
Ru2 Ru1 C7 C9 -156.6(5) . 2_575
C7 C7 C8 C11 -173(4) 2_575 2_575
C8 C7 C8 C11 7(4) 2_575 2_575
C11 C7 C8 C11 4(2) . 2_575
C12 C7 C8 C11 179(2) . 2_575
C12 C7 C8 C11 -179(3) 2_575 2_575
C13 C7 C8 C11 32(6) 2_575 2_575
C9 C7 C8 C11 6(2) 2_575 2_575
Ru1 C7 C8 C11 -56(2) . 2_575
C8 C7 C8 C7 180.00(4) 2_575 2_575
C11 C7 C8 C7 177.1(16) . 2_575
C12 C7 C8 C7 -8(3) . 2_575
C12 C7 C8 C7 -5.9(18) 2_575 2_575
C11 C7 C8 C7 173(4) 2_575 2_575
C13 C7 C8 C7 -155(4) 2_575 2_575
C9 C7 C8 C7 178.4(17) 2_575 2_575
Ru1 C7 C8 C7 117.0(18) . 2_575
C7 C7 C8 C9 -178(3) 2_575 .
C8 C7 C8 C9 2(3) 2_575 .
C11 C7 C8 C9 -0.6(12) . .
C12 C7 C8 C9 174.3(10) . .
C12 C7 C8 C9 176.5(11) 2_575 .
C11 C7 C8 C9 -4.7(18) 2_575 .
C13 C7 C8 C9 27(6) 2_575 .
C9 C7 C8 C9 0.8(8) 2_575 .
Ru1 C7 C8 C9 -60.6(9) . .
C7 C7 C8 C13 6.5(10) 2_575 .
C8 C7 C8 C13 -173.5(10) 2_575 .
C11 C7 C8 C13 -176.4(12) . .
C12 C7 C8 C13 -1.6(17) . .
C12 C7 C8 C13 0.7(11) 2_575 .
C11 C7 C8 C13 179(3) 2_575 .
C13 C7 C8 C13 -148(5) 2_575 .
C9 C7 C8 C13 -175.1(12) 2_575 .
Ru1 C7 C8 C13 123.6(12) . .
C7 C7 C8 C16 51(24) 2_575 2_575
C8 C7 C8 C16 -129(24) 2_575 2_575
C11 C7 C8 C16 -132(25) . 2_575
C12 C7 C8 C16 43(25) . 2_575
C12 C7 C8 C16 45(25) 2_575 2_575
C11 C7 C8 C16 -136(26) 2_575 2_575
C13 C7 C8 C16 -104(24) 2_575 2_575
C9 C7 C8 C16 -131(25) 2_575 2_575
Ru1 C7 C8 C16 168(25) . 2_575
C7 C7 C8 C10 -178(2) 2_575 2_575
C8 C7 C8 C10 2(2) 2_575 2_575
C11 C7 C8 C10 -1.3(9) . 2_575
C12 C7 C8 C10 173.6(9) . 2_575
C12 C7 C8 C10 175.8(8) 2_575 2_575
C11 C7 C8 C10 -5(2) 2_575 2_575
C13 C7 C8 C10 27(5) 2_575 2_575
C9 C7 C8 C10 0.1(7) 2_575 2_575
Ru1 C7 C8 C10 -61.3(6) . 2_575
C7 C7 C8 C12 5.9(18) 2_575 2_575
C8 C7 C8 C12 -174.1(18) 2_575 2_575
C11 C7 C8 C12 -177.1(10) . 2_575
C12 C7 C8 C12 -2.2(7) . 2_575
C11 C7 C8 C12 179(3) 2_575 2_575
C13 C7 C8 C12 -149(5) 2_575 2_575
C9 C7 C8 C12 -175.8(7) 2_575 2_575
Ru1 C7 C8 C12 122.9(5) . 2_575
C7 C7 C8 Ru1 -117.0(18) 2_575 .
C8 C7 C8 Ru1 63.0(18) 2_575 .
C11 C7 C8 Ru1 60.1(7) . .
C12 C7 C8 Ru1 -125.1(10) . .
C12 C7 C8 Ru1 -122.9(5) 2_575 .
C11 C7 C8 Ru1 56(2) 2_575 .
C13 C7 C8 Ru1 88(5) 2_575 .
C9 C7 C8 Ru1 61.4(4) 2_575 .
C1 Ru1 C8 C11 -143(2) . 2_575
C11 Ru1 C8 C11 96(2) . 2_575
C10 Ru1 C8 C11 33.7(19) 2_575 2_575
C10 Ru1 C8 C11 53(2) . 2_575
C9 Ru1 C8 C11 74(2) 2_575 2_575
C9 Ru1 C8 C11 15.6(17) . 2_575
C7 Ru1 C8 C11 147(3) 2_575 2_575
C7 Ru1 C8 C11 134(2) . 2_575
C8 Ru1 C8 C11 114(2) 2_575 2_575
Ru2 Ru1 C8 C11 -79(2) . 2_575
C1 Ru1 C8 C7 70.0(11) . 2_575
C11 Ru1 C8 C7 -147(3) 2_575 2_575
C11 Ru1 C8 C7 -50.7(11) . 2_575
C10 Ru1 C8 C7 -113.6(13) 2_575 2_575
C10 Ru1 C8 C7 -94.4(12) . 2_575
C9 Ru1 C8 C7 -73.7(11) 2_575 2_575
C9 Ru1 C8 C7 -131.6(16) . 2_575
C7 Ru1 C8 C7 -13.4(6) . 2_575
C8 Ru1 C8 C7 -33.1(12) 2_575 2_575
Ru2 Ru1 C8 C7 133.6(10) . 2_575
C1 Ru1 C8 C9 -158.4(8) . .
C11 Ru1 C8 C9 -15.6(17) 2_575 .
C11 Ru1 C8 C9 80.9(11) . .
C10 Ru1 C8 C9 18.0(8) 2_575 .
C10 Ru1 C8 C9 37.2(10) . .
C9 Ru1 C8 C9 57.9(10) 2_575 .
C7 Ru1 C8 C9 131.6(16) 2_575 .
C7 Ru1 C8 C9 118.2(12) . .
C8 Ru1 C8 C9 98.5(9) 2_575 .
Ru2 Ru1 C8 C9 -94.8(9) . .
C1 Ru1 C8 C7 83.4(7) . .
C11 Ru1 C8 C7 -134(2) 2_575 .
C11 Ru1 C8 C7 -37.3(7) . .
C10 Ru1 C8 C7 -100.2(8) 2_575 .
C10 Ru1 C8 C7 -81.0(7) . .
C9 Ru1 C8 C7 -60.3(7) 2_575 .
C9 Ru1 C8 C7 -118.2(12) . .
C7 Ru1 C8 C7 13.4(6) 2_575 .
C8 Ru1 C8 C7 -19.7(7) 2_575 .
Ru2 Ru1 C8 C7 147.0(6) . .
C1 Ru1 C8 C13 -37.3(13) . .
C11 Ru1 C8 C13 105(3) 2_575 .
C11 Ru1 C8 C13 -158.0(12) . .
C10 Ru1 C8 C13 139.1(15) 2_575 .
C10 Ru1 C8 C13 158.3(14) . .
C9 Ru1 C8 C13 179.0(13) 2_575 .
C9 Ru1 C8 C13 121.1(18) . .
C7 Ru1 C8 C13 -107.3(16) 2_575 .
C7 Ru1 C8 C13 -120.7(13) . .
C8 Ru1 C8 C13 -140.4(11) 2_575 .
Ru2 Ru1 C8 C13 26.3(14) . .
C1 Ru1 C8 C16 -96.0(9) . 2_575
C11 Ru1 C8 C16 47(2) 2_575 2_575
C11 Ru1 C8 C16 143.3(10) . 2_575
C10 Ru1 C8 C16 80.4(10) 2_575 2_575
C10 Ru1 C8 C16 99.6(10) . 2_575
C9 Ru1 C8 C16 120.3(9) 2_575 2_575
C9 Ru1 C8 C16 62.4(11) . 2_575
C7 Ru1 C8 C16 -166.0(17) 2_575 2_575
C7 Ru1 C8 C16 -179.4(12) . 2_575
C8 Ru1 C8 C16 160.9(8) 2_575 2_575
Ru2 Ru1 C8 C16 -32.4(10) . 2_575
C1 Ru1 C8 C10 -176.4(4) . 2_575
C11 Ru1 C8 C10 -33.7(19) 2_575 2_575
C11 Ru1 C8 C10 62.8(7) . 2_575
C10 Ru1 C8 C10 19.2(6) . 2_575
C9 Ru1 C8 C10 39.9(6) 2_575 2_575
C9 Ru1 C8 C10 -18.0(8) . 2_575
C7 Ru1 C8 C10 113.6(13) 2_575 2_575
C7 Ru1 C8 C10 100.2(8) . 2_575
C8 Ru1 C8 C10 80.5(5) 2_575 2_575
Ru2 Ru1 C8 C10 -112.8(4) . 2_575
C1 Ru1 C8 C12 32.8(8) . 2_575
C11 Ru1 C8 C12 176(3) 2_575 2_575
C11 Ru1 C8 C12 -87.9(7) . 2_575
C10 Ru1 C8 C12 -150.8(10) 2_575 2_575
C10 Ru1 C8 C12 -131.6(9) . 2_575
C9 Ru1 C8 C12 -110.9(8) 2_575 2_575
C9 Ru1 C8 C12 -168.8(14) . 2_575
C7 Ru1 C8 C12 -37.2(9) 2_575 2_575
C7 Ru1 C8 C12 -50.6(6) . 2_575
C8 Ru1 C8 C12 -70.3(7) 2_575 2_575
Ru2 Ru1 C8 C12 96.4(7) . 2_575
C11 C8 C9 C10 -167(6) 2_575 2_575
C7 C8 C9 C10 -3(3) 2_575 2_575
C7 C8 C9 C10 -2(2) . 2_575
C13 C8 C9 C10 174(2) . 2_575
C16 C8 C9 C10 176(2) 2_575 2_575
C12 C8 C9 C10 14(7) 2_575 2_575
Ru1 C8 C9 C10 -63(2) . 2_575
C7 C8 C9 C11 164(6) 2_575 2_575
C7 C8 C9 C11 165(6) . 2_575
C13 C8 C9 C11 -19(5) . 2_575
C16 C8 C9 C11 -17(5) 2_575 2_575
C10 C8 C9 C11 167(6) 2_575 2_575
C12 C8 C9 C11 -179(100) 2_575 2_575
Ru1 C8 C9 C11 104(5) . 2_575
C11 C8 C9 C10 -166(5) 2_575 .
C7 C8 C9 C10 -2(2) 2_575 .
C7 C8 C9 C10 -1.5(14) . .
C13 C8 C9 C10 174.3(12) . .
C16 C8 C9 C10 176.4(11) 2_575 .
C10 C8 C9 C10 0.8(11) 2_575 .
C12 C8 C9 C10 15(7) 2_575 .
Ru1 C8 C9 C10 -62.4(9) . .
C11 C8 C9 C14 20(5) 2_575 .
C7 C8 C9 C14 -175.6(14) 2_575 .
C7 C8 C9 C14 -174.9(9) . .
C13 C8 C9 C14 1(2) . .
C16 C8 C9 C14 3.0(12) 2_575 .
C10 C8 C9 C14 -173(3) 2_575 .
C12 C8 C9 C14 -159(6) 2_575 .
Ru1 C8 C9 C14 124.2(11) . .
C11 C8 C9 C15 119(20) 2_575 2_575
C7 C8 C9 C15 -77(20) 2_575 2_575
C7 C8 C9 C15 -76(20) . 2_575
C13 C8 C9 C15 100(20) . 2_575
C16 C8 C9 C15 102(20) 2_575 2_575
C10 C8 C9 C15 -74(20) 2_575 2_575
C12 C8 C9 C15 -60(23) 2_575 2_575
Ru1 C8 C9 C15 -137(20) . 2_575
C11 C8 C9 C16 17(5) 2_575 2_575
C7 C8 C9 C16 -178.6(18) 2_575 2_575
C7 C8 C9 C16 -177.9(11) . 2_575
C13 C8 C9 C16 -2.1(11) . 2_575
C10 C8 C9 C16 -176(2) 2_575 2_575
C12 C8 C9 C16 -162(6) 2_575 2_575
Ru1 C8 C9 C16 121.2(6) . 2_575
C11 C8 C9 C9 -166(5) 2_575 2_575
C7 C8 C9 C9 -1.5(16) 2_575 2_575
C7 C8 C9 C9 -0.8(8) . 2_575
C13 C8 C9 C9 175.0(11) . 2_575
C16 C8 C9 C9 177.1(5) 2_575 2_575
C10 C8 C9 C9 1(2) 2_575 2_575
C12 C8 C9 C9 15(6) 2_575 2_575
Ru1 C8 C9 C9 -61.8(3) . 2_575
C11 C8 C9 C7 -164(6) 2_575 2_575
C7 C8 C9 C7 0.7(8) . 2_575
C13 C8 C9 C7 177(3) . 2_575
C16 C8 C9 C7 178.6(18) 2_575 2_575
C10 C8 C9 C7 3(3) 2_575 2_575
C12 C8 C9 C7 17(5) 2_575 2_575
Ru1 C8 C9 C7 -60.2(16) . 2_575
C11 C8 C9 Ru1 -104(5) 2_575 .
C7 C8 C9 Ru1 60.2(16) 2_575 .
C7 C8 C9 Ru1 61.0(9) . .
C13 C8 C9 Ru1 -123.2(12) . .
C16 C8 C9 Ru1 -121.2(6) 2_575 .
C10 C8 C9 Ru1 63(2) 2_575 .
C12 C8 C9 Ru1 77(6) 2_575 .
C1 Ru1 C9 C10 170.3(13) . 2_575
C11 Ru1 C9 C10 145(3) 2_575 2_575
C11 Ru1 C9 C10 53.1(17) . 2_575
C10 Ru1 C9 C10 14.8(10) . 2_575
C9 Ru1 C9 C10 31.3(18) 2_575 2_575
C7 Ru1 C9 C10 112.1(19) 2_575 2_575
C7 Ru1 C9 C10 95.4(18) . 2_575
C8 Ru1 C9 C10 71.6(17) 2_575 2_575
C8 Ru1 C9 C10 132(2) . 2_575
Ru2 Ru1 C9 C10 -123.2(17) . 2_575
C1 Ru1 C9 C11 25.3(17) . 2_575
C11 Ru1 C9 C11 -91.9(15) . 2_575
C10 Ru1 C9 C11 -145(3) 2_575 2_575
C10 Ru1 C9 C11 -130.2(18) . 2_575
C9 Ru1 C9 C11 -113.7(13) 2_575 2_575
C7 Ru1 C9 C11 -32.9(12) 2_575 2_575
C7 Ru1 C9 C11 -49.6(13) . 2_575
C8 Ru1 C9 C11 -73.4(14) 2_575 2_575
C8 Ru1 C9 C11 -12.7(13) . 2_575
Ru2 Ru1 C9 C11 91.8(13) . 2_575
C1 Ru1 C9 C10 155.5(5) . .
C11 Ru1 C9 C10 130.2(18) 2_575 .
C11 Ru1 C9 C10 38.3(8) . .
C10 Ru1 C9 C10 -14.8(10) 2_575 .
C9 Ru1 C9 C10 16.5(9) 2_575 .
C7 Ru1 C9 C10 97.3(10) 2_575 .
C7 Ru1 C9 C10 80.6(9) . .
C8 Ru1 C9 C10 56.8(9) 2_575 .
C8 Ru1 C9 C10 117.5(14) . .
Ru2 Ru1 C9 C10 -138.0(8) . .
C1 Ru1 C9 C8 38.0(13) . .
C11 Ru1 C9 C8 12.7(13) 2_575 .
C11 Ru1 C9 C8 -79.2(11) . .
C10 Ru1 C9 C8 -132(2) 2_575 .
C10 Ru1 C9 C8 -117.5(14) . .
C9 Ru1 C9 C8 -101.0(9) 2_575 .
C7 Ru1 C9 C8 -20.2(8) 2_575 .
C7 Ru1 C9 C8 -36.9(9) . .
C8 Ru1 C9 C8 -60.7(11) 2_575 .
Ru2 Ru1 C9 C8 104.5(9) . .
C1 Ru1 C9 C14 -81.7(13) . .
C11 Ru1 C9 C14 -107.0(19) 2_575 .
C11 Ru1 C9 C14 161.1(11) . .
C10 Ru1 C9 C14 108(2) 2_575 .
C10 Ru1 C9 C14 122.8(13) . .
C9 Ru1 C9 C14 139.3(10) 2_575 .
C7 Ru1 C9 C14 -139.9(13) 2_575 .
C7 Ru1 C9 C14 -156.6(12) . .
C8 Ru1 C9 C14 179.6(12) 2_575 .
C8 Ru1 C9 C14 -119.7(16) . .
Ru2 Ru1 C9 C14 -15.2(12) . .
C1 Ru1 C9 C15 -145.1(6) . 2_575
C11 Ru1 C9 C15 -170.4(19) 2_575 2_575
C11 Ru1 C9 C15 97.7(8) . 2_575
C10 Ru1 C9 C15 44.6(14) 2_575 2_575
C10 Ru1 C9 C15 59.4(7) . 2_575
C9 Ru1 C9 C15 75.9(8) 2_575 2_575
C7 Ru1 C9 C15 156.7(10) 2_575 2_575
C7 Ru1 C9 C15 140.0(10) . 2_575
C8 Ru1 C9 C15 116.2(9) 2_575 2_575
C8 Ru1 C9 C15 176.9(15) . 2_575
Ru2 Ru1 C9 C15 -78.6(8) . 2_575
C1 Ru1 C9 C16 -13.6(12) . 2_575
C11 Ru1 C9 C16 -38.9(12) 2_575 2_575
C11 Ru1 C9 C16 -130.8(8) . 2_575
C10 Ru1 C9 C16 176(2) 2_575 2_575
C10 Ru1 C9 C16 -169.1(13) . 2_575
C9 Ru1 C9 C16 -152.6(6) 2_575 2_575
C7 Ru1 C9 C16 -71.8(7) 2_575 2_575
C7 Ru1 C9 C16 -88.6(7) . 2_575
C8 Ru1 C9 C16 -112.3(8) 2_575 2_575
C8 Ru1 C9 C16 -51.7(9) . 2_575
Ru2 Ru1 C9 C16 52.9(8) . 2_575
C1 Ru1 C9 C9 139.0(7) . 2_575
C11 Ru1 C9 C9 113.7(13) 2_575 2_575
C11 Ru1 C9 C9 21.8(4) . 2_575
C10 Ru1 C9 C9 -31.3(18) 2_575 2_575
C10 Ru1 C9 C9 -16.5(9) . 2_575
C7 Ru1 C9 C9 80.8(4) 2_575 2_575
C7 Ru1 C9 C9 64.1(4) . 2_575
C8 Ru1 C9 C9 40.3(4) 2_575 2_575
C8 Ru1 C9 C9 101.0(9) . 2_575
Ru2 Ru1 C9 C9 -154.5(3) . 2_575
C1 Ru1 C9 C7 58.2(8) . 2_575
C11 Ru1 C9 C7 32.9(12) 2_575 2_575
C11 Ru1 C9 C7 -59.0(7) . 2_575
C10 Ru1 C9 C7 -112.1(19) 2_575 2_575
C10 Ru1 C9 C7 -97.3(10) . 2_575
C9 Ru1 C9 C7 -80.8(4) 2_575 2_575
C7 Ru1 C9 C7 -16.7(5) . 2_575
C8 Ru1 C9 C7 -40.5(6) 2_575 2_575
C8 Ru1 C9 C7 20.2(8) . 2_575
Ru2 Ru1 C9 C7 124.7(4) . 2_575
C11 C9 C10 C10 179(4) 2_575 2_575
C8 C9 C10 C10 -178(3) . 2_575
C14 C9 C10 C10 -4.5(16) . 2_575
C15 C9 C10 C10 -2(3) 2_575 2_575
C16 C9 C10 C10 -160(8) 2_575 2_575
C9 C9 C10 C10 180.00(5) 2_575 2_575
C7 C9 C10 C10 -178(3) 2_575 2_575
Ru1 C9 C10 C10 119(3) . 2_575
C10 C9 C10 C9 180.00(3) 2_575 2_575
C11 C9 C10 C9 -1(4) 2_575 2_575
C8 C9 C10 C9 2(3) . 2_575
C14 C9 C10 C9 175.5(16) . 2_575
C15 C9 C10 C9 178(3) 2_575 2_575
C16 C9 C10 C9 20(8) 2_575 2_575
C7 C9 C10 C9 2(3) 2_575 2_575
Ru1 C9 C10 C9 -61(3) . 2_575
C10 C9 C10 C11 -179(100) 2_575 .
C11 C9 C10 C11 -0.6(19) 2_575 .
C8 C9 C10 C11 2.9(16) . .
C14 C9 C10 C11 176.0(9) . .
C15 C9 C10 C11 178.5(10) 2_575 .
C16 C9 C10 C11 20(7) 2_575 .
C9 C9 C10 C11 0.6(19) 2_575 .
C7 C9 C10 C11 2.1(11) 2_575 .
Ru1 C9 C10 C11 -60.4(9) . .
C10 C9 C10 C15 3(4) 2_575 .
C11 C9 C10 C15 -178.3(13) 2_575 .
C8 C9 C10 C15 -174.8(11) . .
C14 C9 C10 C15 -2(2) . .
C15 C9 C10 C15 0.9(11) 2_575 .
C16 C9 C10 C15 -157(5) 2_575 .
C9 C9 C10 C15 -177(4) 2_575 .
C7 C9 C10 C15 -175.6(11) 2_575 .
Ru1 C9 C10 C15 121.9(13) . .
C10 C9 C10 C15 2(3) 2_575 2_575
C11 C9 C10 C15 -179.1(17) 2_575 2_575
C8 C9 C10 C15 -175.7(11) . 2_575
C14 C9 C10 C15 -2.5(12) . 2_575
C16 C9 C10 C15 -158(6) 2_575 2_575
C9 C9 C10 C15 -178(3) 2_575 2_575
C7 C9 C10 C15 -176.4(7) 2_575 2_575
Ru1 C9 C10 C15 121.0(5) . 2_575
C10 C9 C10 C14 127(18) 2_575 2_575
C11 C9 C10 C14 -54(20) 2_575 2_575
C8 C9 C10 C14 -51(19) . 2_575
C14 C9 C10 C14 123(19) . 2_575
C15 C9 C10 C14 125(19) 2_575 2_575
C16 C9 C10 C14 -33(24) 2_575 2_575
C9 C9 C10 C14 -53(18) 2_575 2_575
C7 C9 C10 C14 -51(19) 2_575 2_575
Ru1 C9 C10 C14 -114(19) . 2_575
C10 C9 C10 C11 -179(4) 2_575 2_575
C8 C9 C10 C11 3.5(13) . 2_575
C14 C9 C10 C11 177(2) . 2_575
C15 C9 C10 C11 179.1(17) 2_575 2_575
C16 C9 C10 C11 21(5) 2_575 2_575
C9 C9 C10 C11 1(4) 2_575 2_575
C7 C9 C10 C11 2.7(14) 2_575 2_575
Ru1 C9 C10 C11 -59.8(15) . 2_575
C10 C9 C10 C8 178(2) 2_575 2_575
C11 C9 C10 C8 -2.7(19) 2_575 2_575
C8 C9 C10 C8 0.7(10) . 2_575
C14 C9 C10 C8 173.8(11) . 2_575
C15 C9 C10 C8 176.4(8) 2_575 2_575
C16 C9 C10 C8 18(6) 2_575 2_575
C9 C9 C10 C8 -2(2) 2_575 2_575
C7 C9 C10 C8 -0.1(7) 2_575 2_575
Ru1 C9 C10 C8 -62.6(6) . 2_575
C10 C9 C10 Ru1 -119(3) 2_575 .
C11 C9 C10 Ru1 59.8(15) 2_575 .
C8 C9 C10 Ru1 63.3(9) . .
C14 C9 C10 Ru1 -123.6(12) . .
C15 C9 C10 Ru1 -121.0(5) 2_575 .
C16 C9 C10 Ru1 81(6) 2_575 .
C9 C9 C10 Ru1 61(3) 2_575 .
C7 C9 C10 Ru1 62.5(4) 2_575 .
C1 Ru1 C10 C10 -130.3(12) . 2_575
C11 Ru1 C10 C10 -35.2(5) 2_575 2_575
C11 Ru1 C10 C10 -132.3(7) . 2_575
C9 Ru1 C10 C10 -151.8(17) 2_575 2_575
C9 Ru1 C10 C10 -15.0(8) . 2_575
C7 Ru1 C10 C10 -76.4(3) 2_575 2_575
C7 Ru1 C10 C10 -94.5(3) . 2_575
C8 Ru1 C10 C10 -117.1(6) 2_575 2_575
C8 Ru1 C10 C10 -52.4(5) . 2_575
Ru2 Ru1 C10 C10 49.9(3) . 2_575
C1 Ru1 C10 C9 21(3) . 2_575
C11 Ru1 C10 C9 116.5(19) 2_575 2_575
C11 Ru1 C10 C9 19.5(15) . 2_575
C10 Ru1 C10 C9 151.8(17) 2_575 2_575
C9 Ru1 C10 C9 137(2) . 2_575
C7 Ru1 C10 C9 75.4(17) 2_575 2_575
C7 Ru1 C10 C9 57.3(17) . 2_575
C8 Ru1 C10 C9 34.7(17) 2_575 2_575
C8 Ru1 C10 C9 99.4(18) . 2_575
Ru2 Ru1 C10 C9 -158.3(15) . 2_575
C1 Ru1 C10 C9 -115.3(10) . .
C11 Ru1 C10 C9 -20.3(8) 2_575 .
C11 Ru1 C10 C9 -117.3(13) . .
C10 Ru1 C10 C9 15.0(8) 2_575 .
C9 Ru1 C10 C9 -137(2) 2_575 .
C7 Ru1 C10 C9 -61.4(8) 2_575 .
C7 Ru1 C10 C9 -79.5(9) . .
C8 Ru1 C10 C9 -102.1(10) 2_575 .
C8 Ru1 C10 C9 -37.4(9) . .
Ru2 Ru1 C10 C9 64.9(10) . .
C1 Ru1 C10 C11 2.0(16) . .
C11 Ru1 C10 C11 97.1(11) 2_575 .
C10 Ru1 C10 C11 132.3(7) 2_575 .
C9 Ru1 C10 C11 -19.5(15) 2_575 .
C9 Ru1 C10 C11 117.3(13) . .
C7 Ru1 C10 C11 55.9(8) 2_575 .
C7 Ru1 C10 C11 37.8(6) . .
C8 Ru1 C10 C11 15.2(8) 2_575 .
C8 Ru1 C10 C11 79.9(8) . .
Ru2 Ru1 C10 C11 -177.8(6) . .
C1 Ru1 C10 C15 121.8(14) . .
C11 Ru1 C10 C15 -143.1(13) 2_575 .
C11 Ru1 C10 C15 119.8(15) . .
C10 Ru1 C10 C15 -107.9(11) 2_575 .
C9 Ru1 C10 C15 100(2) 2_575 .
C9 Ru1 C10 C15 -122.8(15) . .
C7 Ru1 C10 C15 175.7(13) 2_575 .
C7 Ru1 C10 C15 157.6(13) . .
C8 Ru1 C10 C15 135.1(14) 2_575 .
C8 Ru1 C10 C15 -160.2(13) . .
Ru2 Ru1 C10 C15 -58.0(13) . .
C1 Ru1 C10 C15 -170.9(10) . 2_575
C11 Ru1 C10 C15 -75.9(8) 2_575 2_575
C11 Ru1 C10 C15 -172.9(11) . 2_575
C10 Ru1 C10 C15 -40.6(7) 2_575 2_575
C9 Ru1 C10 C15 168(2) 2_575 2_575
C9 Ru1 C10 C15 -55.6(8) . 2_575
C7 Ru1 C10 C15 -117.0(8) 2_575 2_575
C7 Ru1 C10 C15 -135.1(8) . 2_575
C8 Ru1 C10 C15 -157.7(10) 2_575 2_575
C8 Ru1 C10 C15 -93.0(8) . 2_575
Ru2 Ru1 C10 C15 9.3(9) . 2_575
C1 Ru1 C10 C14 61.2(16) . 2_575
C11 Ru1 C10 C14 156.2(9) 2_575 2_575
C11 Ru1 C10 C14 59.1(9) . 2_575
C10 Ru1 C10 C14 -168.6(6) 2_575 2_575
C9 Ru1 C10 C14 39.7(15) 2_575 2_575
C9 Ru1 C10 C14 176.5(13) . 2_575
C7 Ru1 C10 C14 115.0(7) 2_575 2_575
C7 Ru1 C10 C14 96.9(8) . 2_575
C8 Ru1 C10 C14 74.4(9) 2_575 2_575
C8 Ru1 C10 C14 139.1(8) . 2_575
Ru2 Ru1 C10 C14 -118.7(6) . 2_575
C1 Ru1 C10 C11 -95.1(13) . 2_575
C11 Ru1 C10 C11 -97.1(11) . 2_575
C10 Ru1 C10 C11 35.2(5) 2_575 2_575
C9 Ru1 C10 C11 -116.5(19) 2_575 2_575
C9 Ru1 C10 C11 20.3(8) . 2_575
C7 Ru1 C10 C11 -41.2(5) 2_575 2_575
C7 Ru1 C10 C11 -59.3(6) . 2_575
C8 Ru1 C10 C11 -81.8(8) 2_575 2_575
C8 Ru1 C10 C11 -17.1(6) . 2_575
Ru2 Ru1 C10 C11 85.1(6) . 2_575
C1 Ru1 C10 C8 -13.2(15) . 2_575
C11 Ru1 C10 C8 81.8(8) 2_575 2_575
C11 Ru1 C10 C8 -15.2(8) . 2_575
C10 Ru1 C10 C8 117.1(6) 2_575 2_575
C9 Ru1 C10 C8 -34.7(17) 2_575 2_575
C9 Ru1 C10 C8 102.1(10) . 2_575
C7 Ru1 C10 C8 40.7(7) 2_575 2_575
C7 Ru1 C10 C8 22.6(5) . 2_575
C8 Ru1 C10 C8 64.7(10) . 2_575
Ru2 Ru1 C10 C8 167.0(5) . 2_575
C7 C7 C11 C8 174(3) 2_575 2_575
C8 C7 C11 C8 172(4) . 2_575
C12 C7 C11 C8 -2(4) . 2_575
C12 C7 C11 C8 48(19) 2_575 2_575
C11 C7 C11 C8 174(3) 2_575 2_575
C13 C7 C11 C8 -3(3) 2_575 2_575
C9 C7 C11 C8 168(5) 2_575 2_575
Ru1 C7 C11 C8 -125(4) . 2_575
C7 C7 C11 C9 6(2) 2_575 2_575
C8 C7 C11 C9 -168(5) 2_575 2_575
C8 C7 C11 C9 4(2) . 2_575
C12 C7 C11 C9 -170.4(14) . 2_575
C12 C7 C11 C9 -121(18) 2_575 2_575
C11 C7 C11 C9 6(2) 2_575 2_575
C13 C7 C11 C9 -170.7(19) 2_575 2_575
Ru1 C7 C11 C9 66.4(16) . 2_575
C7 C7 C11 C10 3.6(13) 2_575 .
C8 C7 C11 C10 -170(4) 2_575 .
C8 C7 C11 C10 2.3(12) . .
C12 C7 C11 C10 -172.3(9) . .
C12 C7 C11 C10 -123(18) 2_575 .
C11 C7 C11 C10 3.6(13) 2_575 .
C13 C7 C11 C10 -172.6(11) 2_575 .
C9 C7 C11 C10 -1.9(14) 2_575 .
Ru1 C7 C11 C10 64.4(8) . .
C7 C7 C11 C16 174.3(8) 2_575 .
C8 C7 C11 C16 1(3) 2_575 .
C8 C7 C11 C16 173.1(12) . .
C12 C7 C11 C16 -1.6(19) . .
C12 C7 C11 C16 48(19) 2_575 .
C11 C7 C11 C16 174.3(8) 2_575 .
C13 C7 C11 C16 -1.9(10) 2_575 .
C9 C7 C11 C16 169(3) 2_575 .
Ru1 C7 C11 C16 -124.9(13) . .
C7 C7 C11 C13 176.2(5) 2_575 2_575
C8 C7 C11 C13 3(3) 2_575 2_575
C8 C7 C11 C13 175.0(9) . 2_575
C12 C7 C11 C13 0.4(11) . 2_575
C12 C7 C11 C13 50(18) 2_575 2_575
C11 C7 C11 C13 176.2(5) 2_575 2_575
C9 C7 C11 C13 170.7(19) 2_575 2_575
Ru1 C7 C11 C13 -122.9(5) . 2_575
C8 C7 C11 C7 -174(3) 2_575 2_575
C8 C7 C11 C7 -1.2(7) . 2_575
C12 C7 C11 C7 -175.9(15) . 2_575
C12 C7 C11 C7 -126(19) 2_575 2_575
C11 C7 C11 C7 0.000(19) 2_575 2_575
C13 C7 C11 C7 -176.2(5) 2_575 2_575
C9 C7 C11 C7 -6(2) 2_575 2_575
Ru1 C7 C11 C7 60.8(7) . 2_575
C7 C7 C11 C10 2.5(9) 2_575 2_575
C8 C7 C11 C10 -171(4) 2_575 2_575
C8 C7 C11 C10 1.3(9) . 2_575
C12 C7 C11 C10 -173.4(10) . 2_575
C12 C7 C11 C10 -124(18) 2_575 2_575
C11 C7 C11 C10 2.5(9) 2_575 2_575
C13 C7 C11 C10 -173.7(7) 2_575 2_575
C9 C7 C11 C10 -3.0(16) 2_575 2_575
Ru1 C7 C11 C10 63.4(5) . 2_575
C7 C7 C11 C14 50(7) 2_575 2_575
C8 C7 C11 C14 -124(8) 2_575 2_575
C8 C7 C11 C14 49(7) . 2_575
C12 C7 C11 C14 -126(7) . 2_575
C12 C7 C11 C14 -76(21) 2_575 2_575
C11 C7 C11 C14 50(7) 2_575 2_575
C13 C7 C11 C14 -126(7) 2_575 2_575
C9 C7 C11 C14 44(7) 2_575 2_575
Ru1 C7 C11 C14 111(7) . 2_575
C7 C7 C11 Ru1 -60.8(7) 2_575 .
C8 C7 C11 Ru1 125(4) 2_575 .
C8 C7 C11 Ru1 -62.1(8) . .
C12 C7 C11 Ru1 123.3(10) . .
C12 C7 C11 Ru1 173(18) 2_575 .
C11 C7 C11 Ru1 -60.8(7) 2_575 .
C13 C7 C11 Ru1 122.9(5) 2_575 .
C9 C7 C11 Ru1 -66.4(16) 2_575 .
C10 C10 C11 C8 -9(3) 2_575 2_575
C9 C10 C11 C8 170(4) 2_575 2_575
C9 C10 C11 C8 -9(3) . 2_575
C15 C10 C11 C8 169(3) . 2_575
C15 C10 C11 C8 2(10) 2_575 2_575
C14 C10 C11 C8 168(3) 2_575 2_575
C11 C10 C11 C8 -9(3) 2_575 2_575
Ru1 C10 C11 C8 -71(3) . 2_575
C10 C10 C11 C9 -179(3) 2_575 2_575
C9 C10 C11 C9 -179(4) . 2_575
C15 C10 C11 C9 -1(3) . 2_575
C15 C10 C11 C9 -168(10) 2_575 2_575
C14 C10 C11 C9 -2(3) 2_575 2_575
C11 C10 C11 C9 -179(3) 2_575 2_575
C8 C10 C11 C9 -170(4) 2_575 2_575
Ru1 C10 C11 C9 119(3) . 2_575
C10 C10 C11 C7 -3.5(12) 2_575 .
C9 C10 C11 C7 176(3) 2_575 .
C9 C10 C11 C7 -3.3(15) . .
C15 C10 C11 C7 174.5(11) . .
C15 C10 C11 C7 8(9) 2_575 .
C14 C10 C11 C7 173.7(10) 2_575 .
C11 C10 C11 C7 -3.5(12) 2_575 .
C8 C10 C11 C7 5(2) 2_575 .
Ru1 C10 C11 C7 -65.3(9) . .
C10 C10 C11 C16 -173.7(8) 2_575 .
C9 C10 C11 C16 5(3) 2_575 .
C9 C10 C11 C16 -173.5(11) . .
C15 C10 C11 C16 4.3(19) . .
C15 C10 C11 C16 -163(8) 2_575 .
C14 C10 C11 C16 3.4(11) 2_575 .
C11 C10 C11 C16 -173.7(8) 2_575 .
C8 C10 C11 C16 -165(4) 2_575 .
Ru1 C10 C11 C16 124.5(12) . .
C10 C10 C11 C13 -106(9) 2_575 2_575
C9 C10 C11 C13 73(10) 2_575 2_575
C9 C10 C11 C13 -106(9) . 2_575
C15 C10 C11 C13 72(9) . 2_575
C15 C10 C11 C13 -95(12) 2_575 2_575
C14 C10 C11 C13 71(9) 2_575 2_575
C11 C10 C11 C13 -106(9) 2_575 2_575
C8 C10 C11 C13 -97(9) 2_575 2_575
Ru1 C10 C11 C13 -168(9) . 2_575
C10 C10 C11 C7 -2.5(9) 2_575 2_575
C9 C10 C11 C7 177(3) 2_575 2_575
C9 C10 C11 C7 -2.3(12) . 2_575
C15 C10 C11 C7 175.5(11) . 2_575
C15 C10 C11 C7 9(8) 2_575 2_575
C14 C10 C11 C7 174.6(7) 2_575 2_575
C11 C10 C11 C7 -2.5(9) 2_575 2_575
C8 C10 C11 C7 6(2) 2_575 2_575
Ru1 C10 C11 C7 -64.3(5) . 2_575
C9 C10 C11 C10 179(3) 2_575 2_575
C9 C10 C11 C10 0.2(7) . 2_575
C15 C10 C11 C10 177.9(15) . 2_575
C15 C10 C11 C10 11(8) 2_575 2_575
C14 C10 C11 C10 177.1(6) 2_575 2_575
C11 C10 C11 C10 0.000(17) 2_575 2_575
C8 C10 C11 C10 9(3) 2_575 2_575
Ru1 C10 C11 C10 -61.8(5) . 2_575
C10 C10 C11 C14 -177.1(6) 2_575 2_575
C9 C10 C11 C14 2(3) 2_575 2_575
C9 C10 C11 C14 -176.9(12) . 2_575
C15 C10 C11 C14 0.8(10) . 2_575
C15 C10 C11 C14 -166(8) 2_575 2_575
C11 C10 C11 C14 -177.1(6) 2_575 2_575
C8 C10 C11 C14 -168(3) 2_575 2_575
Ru1 C10 C11 C14 121.1(5) . 2_575
C10 C10 C11 Ru1 61.8(5) 2_575 .
C9 C10 C11 Ru1 -119(3) 2_575 .
C9 C10 C11 Ru1 62.0(9) . .
C15 C10 C11 Ru1 -120.2(11) . .
C15 C10 C11 Ru1 73(8) 2_575 .
C14 C10 C11 Ru1 -121.1(5) 2_575 .
C11 C10 C11 Ru1 61.8(5) 2_575 .
C8 C10 C11 Ru1 71(3) 2_575 .
C1 Ru1 C11 C8 -44(2) . 2_575
C11 Ru1 C11 C8 75(2) 2_575 2_575
C10 Ru1 C11 C8 118(2) 2_575 2_575
C10 Ru1 C11 C8 135(2) . 2_575
C9 Ru1 C11 C8 153(3) 2_575 2_575
C9 Ru1 C11 C8 99(2) . 2_575
C7 Ru1 C11 C8 34.5(19) 2_575 2_575
C7 Ru1 C11 C8 19.4(18) . 2_575
C8 Ru1 C11 C8 56(2) . 2_575
Ru2 Ru1 C11 C8 158(4) . 2_575
C1 Ru1 C11 C9 163.0(12) . 2_575
C11 Ru1 C11 C9 -77.9(14) 2_575 2_575
C10 Ru1 C11 C9 -35.3(14) 2_575 2_575
C10 Ru1 C11 C9 -17.7(13) . 2_575
C9 Ru1 C11 C9 -54.6(13) . 2_575
C7 Ru1 C11 C9 -118.7(15) 2_575 2_575
C7 Ru1 C11 C9 -133.8(16) . 2_575
C8 Ru1 C11 C9 -153(3) 2_575 2_575
C8 Ru1 C11 C9 -96.7(14) . 2_575
Ru2 Ru1 C11 C9 5(6) . 2_575
C1 Ru1 C11 C7 -63.3(8) . .
C11 Ru1 C11 C7 55.9(9) 2_575 .
C10 Ru1 C11 C7 98.5(9) 2_575 .
C10 Ru1 C11 C7 116.1(10) . .
C9 Ru1 C11 C7 133.8(16) 2_575 .
C9 Ru1 C11 C7 79.2(8) . .
C7 Ru1 C11 C7 15.1(5) 2_575 .
C8 Ru1 C11 C7 -19.4(18) 2_575 .
C8 Ru1 C11 C7 37.1(7) . .
Ru2 Ru1 C11 C7 138(5) . .
C1 Ru1 C11 C10 -179.4(5) . .
C11 Ru1 C11 C10 -60.2(8) 2_575 .
C10 Ru1 C11 C10 -17.6(6) 2_575 .
C9 Ru1 C11 C10 17.7(13) 2_575 .
C9 Ru1 C11 C10 -36.9(8) . .
C7 Ru1 C11 C10 -101.0(9) 2_575 .
C7 Ru1 C11 C10 -116.1(10) . .
C8 Ru1 C11 C10 -135(2) 2_575 .
C8 Ru1 C11 C10 -79.0(8) . .
Ru2 Ru1 C11 C10 22(5) . .
C1 Ru1 C11 C16 56.5(17) . .
C11 Ru1 C11 C16 175.6(13) 2_575 .
C10 Ru1 C11 C16 -141.8(17) 2_575 .
C10 Ru1 C11 C16 -124.1(18) . .
C9 Ru1 C11 C16 -106(2) 2_575 .
C9 Ru1 C11 C16 -161.0(16) . .
C7 Ru1 C11 C16 134.8(18) 2_575 .
C7 Ru1 C11 C16 120(2) . .
C8 Ru1 C11 C16 100(3) 2_575 .
C8 Ru1 C11 C16 156.8(16) . .
Ru2 Ru1 C11 C16 -102(5) . .
C1 Ru1 C11 C13 -1.1(10) . 2_575
C11 Ru1 C11 C13 118.1(7) 2_575 2_575
C10 Ru1 C11 C13 160.7(10) 2_575 2_575
C10 Ru1 C11 C13 178.3(12) . 2_575
C9 Ru1 C11 C13 -164.0(18) 2_575 2_575
C9 Ru1 C11 C13 141.4(8) . 2_575
C7 Ru1 C11 C13 77.3(8) 2_575 2_575
C7 Ru1 C11 C13 62.2(9) . 2_575
C8 Ru1 C11 C13 42.8(19) 2_575 2_575
C8 Ru1 C11 C13 99.3(7) . 2_575
Ru2 Ru1 C11 C13 -159(4) . 2_575
C1 Ru1 C11 C7 -78.3(6) . 2_575
C11 Ru1 C11 C7 40.8(7) 2_575 2_575
C10 Ru1 C11 C7 83.4(7) 2_575 2_575
C10 Ru1 C11 C7 101.0(9) . 2_575
C9 Ru1 C11 C7 118.7(15) 2_575 2_575
C9 Ru1 C11 C7 64.1(6) . 2_575
C7 Ru1 C11 C7 -15.1(5) . 2_575
C8 Ru1 C11 C7 -34.5(19) 2_575 2_575
C8 Ru1 C11 C7 22.0(5) . 2_575
Ru2 Ru1 C11 C7 123(5) . 2_575
C1 Ru1 C11 C10 -161.8(4) . 2_575
C11 Ru1 C11 C10 -42.6(6) 2_575 2_575
C10 Ru1 C11 C10 17.6(6) . 2_575
C9 Ru1 C11 C10 35.3(14) 2_575 2_575
C9 Ru1 C11 C10 -19.3(5) . 2_575
C7 Ru1 C11 C10 -83.4(7) 2_575 2_575
C7 Ru1 C11 C10 -98.5(9) . 2_575
C8 Ru1 C11 C10 -118(2) 2_575 2_575
C8 Ru1 C11 C10 -61.4(6) . 2_575
Ru2 Ru1 C11 C10 40(5) . 2_575
C1 Ru1 C11 C14 124.7(7) . 2_575
C11 Ru1 C11 C14 -116.2(6) 2_575 2_575
C10 Ru1 C11 C14 -73.5(8) 2_575 2_575
C10 Ru1 C11 C14 -55.9(9) . 2_575
C9 Ru1 C11 C14 -38.3(13) 2_575 2_575
C9 Ru1 C11 C14 -92.8(8) . 2_575
C7 Ru1 C11 C14 -157.0(11) 2_575 2_575
C7 Ru1 C11 C14 -172.0(13) . 2_575
C8 Ru1 C11 C14 169(3) 2_575 2_575
C8 Ru1 C11 C14 -135.0(9) . 2_575
Ru2 Ru1 C11 C14 -34(5) . 2_575
C7 C7 C12 C12 0.000(9) 2_575 2_575
C8 C7 C12 C12 175.9(13) 2_575 2_575
C11 C7 C12 C12 176.6(12) . 2_575
C8 C7 C12 C12 2.8(9) . 2_575
C11 C7 C12 C12 3.3(12) 2_575 2_575
C13 C7 C12 C12 177.0(4) 2_575 2_575
C9 C7 C12 C12 171.3(14) 2_575 2_575
Ru1 C7 C12 C12 -91.4(8) . 2_575
C8 C7 C12 C7 175.9(13) 2_575 2_575
C11 C7 C12 C7 176.6(12) . 2_575
C8 C7 C12 C7 2.8(9) . 2_575
C12 C7 C12 C7 0.000(14) 2_575 2_575
C11 C7 C12 C7 3.3(12) 2_575 2_575
C13 C7 C12 C7 177.0(4) 2_575 2_575
C9 C7 C12 C7 171.3(14) 2_575 2_575
Ru1 C7 C12 C7 -91.4(8) . 2_575
C7 C7 C12 C13 -177.0(4) 2_575 2_575
C8 C7 C12 C13 -1.1(12) 2_575 2_575
C11 C7 C12 C13 -0.4(11) . 2_575
C8 C7 C12 C13 -174.2(11) . 2_575
C12 C7 C12 C13 -177.0(4) 2_575 2_575
C11 C7 C12 C13 -173.7(14) 2_575 2_575
C9 C7 C12 C13 -5.7(13) 2_575 2_575
Ru1 C7 C12 C13 91.7(8) . 2_575
C7 C7 C12 C8 -175.9(13) 2_575 2_575
C11 C7 C12 C8 0.7(13) . 2_575
C8 C7 C12 C8 -173(2) . 2_575
C12 C7 C12 C8 -175.9(13) 2_575 2_575
C11 C7 C12 C8 -173(2) 2_575 2_575
C13 C7 C12 C8 1.1(12) 2_575 2_575
C9 C7 C12 C8 -4.6(13) 2_575 2_575
Ru1 C7 C12 C8 92.7(14) . 2_575
C11 C8 C13 C16 -3(2) 2_575 2_575
C7 C8 C13 C16 179.4(15) 2_575 2_575
C9 C8 C13 C16 2.5(13) . 2_575
C7 C8 C13 C16 177.6(13) . 2_575
C10 C8 C13 C16 5.9(16) 2_575 2_575
C12 C8 C13 C16 178.3(8) 2_575 2_575
Ru1 C8 C13 C16 -89.8(11) . 2_575
C7 C8 C13 C11 -178(3) 2_575 2_575
C9 C8 C13 C11 5.4(14) . 2_575
C7 C8 C13 C11 -179(3) . 2_575
C16 C8 C13 C11 3(2) 2_575 2_575
C10 C8 C13 C11 8.9(14) 2_575 2_575
C12 C8 C13 C11 -179(2) 2_575 2_575
Ru1 C8 C13 C11 -87(2) . 2_575
C11 C8 C13 C12 179(2) 2_575 2_575
C7 C8 C13 C12 1.1(12) 2_575 2_575
C9 C8 C13 C12 -175.8(14) . 2_575
C7 C8 C13 C12 -0.7(10) . 2_575
C16 C8 C13 C12 -178.3(8) 2_575 2_575
C10 C8 C13 C12 -172.3(17) 2_575 2_575
Ru1 C8 C13 C12 91.9(11) . 2_575
C11 C8 C13 C7 178(3) 2_575 2_575
C9 C8 C13 C7 -177(2) . 2_575
C7 C8 C13 C7 -1.8(3) . 2_575
C16 C8 C13 C7 -179.4(15) 2_575 2_575
C10 C8 C13 C7 -173(3) 2_575 2_575
C12 C8 C13 C7 -1.1(12) 2_575 2_575
Ru1 C8 C13 C7 90.8(18) . 2_575
C10 C9 C14 C15 1.4(17) 2_575 2_575
C11 C9 C14 C15 179.7(14) 2_575 2_575
C10 C9 C14 C15 2.8(13) . 2_575
C8 C9 C14 C15 175.0(13) . 2_575
C16 C9 C14 C15 178.0(8) 2_575 2_575
C9 C9 C14 C15 5.1(10) 2_575 2_575
C7 C9 C14 C15 172.3(15) 2_575 2_575
Ru1 C9 C14 C15 -91.4(10) . 2_575
C10 C9 C14 C16 -176.5(19) 2_575 2_575
C11 C9 C14 C16 1.7(13) 2_575 2_575
C10 C9 C14 C16 -175.1(14) . 2_575
C8 C9 C14 C16 -3.0(11) . 2_575
C15 C9 C14 C16 -178.0(8) 2_575 2_575
C9 C9 C14 C16 -172.9(9) 2_575 2_575
C7 C9 C14 C16 -5.7(14) 2_575 2_575
Ru1 C9 C14 C16 90.6(10) . 2_575
C11 C9 C14 C10 178(3) 2_575 2_575
C10 C9 C14 C10 1.4(5) . 2_575
C8 C9 C14 C10 174(3) . 2_575
C15 C9 C14 C10 -1.4(17) 2_575 2_575
C16 C9 C14 C10 176.5(19) 2_575 2_575
C9 C9 C14 C10 3.6(13) 2_575 2_575
C7 C9 C14 C10 171(3) 2_575 2_575
Ru1 C9 C14 C10 -92.8(19) . 2_575
C10 C9 C14 C11 -178(3) 2_575 2_575
C10 C9 C14 C11 -177(2) . 2_575
C8 C9 C14 C11 -4.7(12) . 2_575
C15 C9 C14 C11 -179.7(14) 2_575 2_575
C16 C9 C14 C11 -1.7(13) 2_575 2_575
C9 C9 C14 C11 -174.6(18) 2_575 2_575
C7 C9 C14 C11 -7.4(12) 2_575 2_575
Ru1 C9 C14 C11 88.9(16) . 2_575
C10 C10 C15 C14 177.2(5) 2_575 2_575
C9 C10 C15 C14 -1.4(16) 2_575 2_575
C9 C10 C15 C14 176.3(14) . 2_575
C11 C10 C15 C14 -0.9(12) . 2_575
C15 C10 C15 C14 177.2(5) 2_575 2_575
C11 C10 C15 C14 175.2(17) 2_575 2_575
C8 C10 C15 C14 3.3(15) 2_575 2_575
Ru1 C10 C15 C14 -90.0(10) . 2_575
C10 C10 C15 C15 0.000(9) 2_575 2_575
C9 C10 C15 C15 -178.6(18) 2_575 2_575
C9 C10 C15 C15 -0.9(11) . 2_575
C11 C10 C15 C15 -178.2(13) . 2_575
C14 C10 C15 C15 -177.2(5) 2_575 2_575
C11 C10 C15 C15 -2.0(15) 2_575 2_575
C8 C10 C15 C15 -173.9(16) 2_575 2_575
Ru1 C10 C15 C15 92.7(9) . 2_575
C10 C10 C15 C9 178.6(18) 2_575 2_575
C9 C10 C15 C9 178(3) . 2_575
C11 C10 C15 C9 0.4(11) . 2_575
C15 C10 C15 C9 178.6(18) 2_575 2_575
C14 C10 C15 C9 1.4(16) 2_575 2_575
C11 C10 C15 C9 177(3) 2_575 2_575
C8 C10 C15 C9 4.7(12) 2_575 2_575
Ru1 C10 C15 C9 -88.7(18) . 2_575
C9 C10 C15 C10 -178.6(18) 2_575 2_575
C9 C10 C15 C10 -0.9(11) . 2_575
C11 C10 C15 C10 -178.2(13) . 2_575
C15 C10 C15 C10 0.000(18) 2_575 2_575
C14 C10 C15 C10 -177.2(5) 2_575 2_575
C11 C10 C15 C10 -2.0(15) 2_575 2_575
C8 C10 C15 C10 -173.9(16) 2_575 2_575
Ru1 C10 C15 C10 92.7(9) . 2_575
C8 C11 C16 C13 2.7(19) 2_575 2_575
C9 C11 C16 C13 173.2(14) 2_575 2_575
C7 C11 C16 C13 2.4(13) . 2_575
C10 C11 C16 C13 171.3(12) . 2_575
C7 C11 C16 C13 4.8(16) 2_575 2_575
C10 C11 C16 C13 167.8(15) 2_575 2_575
C14 C11 C16 C13 174.9(8) 2_575 2_575
Ru1 C11 C16 C13 -92.3(14) . 2_575
C9 C11 C16 C8 171(3) 2_575 2_575
C7 C11 C16 C8 -0.2(13) . 2_575
C10 C11 C16 C8 169(3) . 2_575
C13 C11 C16 C8 -2.7(19) 2_575 2_575
C7 C11 C16 C8 2.1(13) 2_575 2_575
C10 C11 C16 C8 165(3) 2_575 2_575
C14 C11 C16 C8 172(2) 2_575 2_575
Ru1 C11 C16 C8 -95(3) . 2_575
C8 C11 C16 C14 -172(2) 2_575 2_575
C9 C11 C16 C14 -1.6(12) 2_575 2_575
C7 C11 C16 C14 -172.5(13) . 2_575
C10 C11 C16 C14 -3.6(12) . 2_575
C13 C11 C16 C14 -174.9(8) 2_575 2_575
C7 C11 C16 C14 -170.1(15) 2_575 2_575
C10 C11 C16 C14 -7.0(15) 2_575 2_575
Ru1 C11 C16 C14 92.8(13) . 2_575
C8 C11 C16 C9 -171(3) 2_575 2_575
C7 C11 C16 C9 -171(2) . 2_575
C10 C11 C16 C9 -1.9(12) . 2_575
C13 C11 C16 C9 -173.2(14) 2_575 2_575
C7 C11 C16 C9 -168(2) 2_575 2_575
C10 C11 C16 C9 -5.4(14) 2_575 2_575
C14 C11 C16 C9 1.6(12) 2_575 2_575
Ru1 C11 C16 C9 94.4(17) . 2_575
N1 Ru2 C17 C21 -163.9(3) . .
C18 Ru2 C17 C21 -117.0(4) . .
C20 Ru2 C17 C21 -36.5(3) . .
C19 Ru2 C17 C21 -79.3(3) . .
C1 Ru2 C17 C21 148.7(3) . .
Ru1 Ru2 C17 C21 94.0(2) . .
Ru2 Ru2 C17 C21 118(2) 2_575 .
N1 Ru2 C17 C18 -46.9(4) . .
C20 Ru2 C17 C18 80.5(3) . .
C19 Ru2 C17 C18 37.7(3) . .
C21 Ru2 C17 C18 117.0(4) . .
C1 Ru2 C17 C18 -94.3(3) . .
Ru1 Ru2 C17 C18 -149.0(2) . .
Ru2 Ru2 C17 C18 -125(2) 2_575 .
N1 Ru2 C17 C22 73.5(5) . .
C18 Ru2 C17 C22 120.4(5) . .
C20 Ru2 C17 C22 -159.2(5) . .
C19 Ru2 C17 C22 158.0(5) . .
C21 Ru2 C17 C22 -122.6(5) . .
C1 Ru2 C17 C22 26.1(5) . .
Ru1 Ru2 C17 C22 -28.6(5) . .
Ru2 Ru2 C17 C22 -5(3) 2_575 .
C21 C17 C18 C19 1.5(5) . .
C22 C17 C18 C19 176.3(4) . .
Ru2 C17 C18 C19 -61.8(3) . .
C21 C17 C18 C23 -172.6(4) . .
C22 C17 C18 C23 2.2(7) . .
Ru2 C17 C18 C23 124.1(5) . .
C21 C17 C18 Ru2 63.3(3) . .
C22 C17 C18 Ru2 -121.9(4) . .
N1 Ru2 C18 C19 -93.1(3) . .
C17 Ru2 C18 C19 117.4(4) . .
C20 Ru2 C18 C19 37.4(3) . .
C21 Ru2 C18 C19 79.9(3) . .
C1 Ru2 C18 C19 -129.7(3) . .
Ru1 Ru2 C18 C19 177.6(2) . .
Ru2 Ru2 C18 C19 -66.8(3) 2_575 .
N1 Ru2 C18 C17 149.5(2) . .
C20 Ru2 C18 C17 -79.9(3) . .
C19 Ru2 C18 C17 -117.4(4) . .
C21 Ru2 C18 C17 -37.5(2) . .
C1 Ru2 C18 C17 113.0(3) . .
Ru1 Ru2 C18 C17 60.2(4) . .
Ru2 Ru2 C18 C17 175.79(17) 2_575 .
N1 Ru2 C18 C23 29.8(6) . .
C17 Ru2 C18 C23 -119.7(6) . .
C20 Ru2 C18 C23 160.3(6) . .
C19 Ru2 C18 C23 122.9(6) . .
C21 Ru2 C18 C23 -157.2(6) . .
C1 Ru2 C18 C23 -6.8(6) . .
Ru1 Ru2 C18 C23 -59.5(6) . .
Ru2 Ru2 C18 C23 56.0(6) 2_575 .
C17 C18 C19 C20 0.5(5) . .
C23 C18 C19 C20 174.4(4) . .
Ru2 C18 C19 C20 -61.0(3) . .
C17 C18 C19 C24 -175.6(4) . .
C23 C18 C19 C24 -1.7(8) . .
Ru2 C18 C19 C24 123.0(5) . .
C17 C18 C19 Ru2 61.5(3) . .
C23 C18 C19 Ru2 -124.7(5) . .
N1 Ru2 C19 C18 98.5(3) . .
C17 Ru2 C19 C18 -38.3(3) . .
C20 Ru2 C19 C18 -118.1(4) . .
C21 Ru2 C19 C18 -80.6(3) . .
C1 Ru2 C19 C18 80.2(3) . .
Ru1 Ru2 C19 C18 -170.9(8) . .
Ru2 Ru2 C19 C18 140.7(2) 2_575 .
N1 Ru2 C19 C20 -143.4(2) . .
C18 Ru2 C19 C20 118.1(4) . .
C17 Ru2 C19 C20 79.9(3) . .
C21 Ru2 C19 C20 37.6(2) . .
C1 Ru2 C19 C20 -161.7(2) . .
Ru1 Ru2 C19 C20 -52.8(10) . .
Ru2 Ru2 C19 C20 -101.2(2) 2_575 .
N1 Ru2 C19 C24 -22.7(6) . .
C18 Ru2 C19 C24 -121.2(7) . .
C17 Ru2 C19 C24 -159.4(6) . .
C20 Ru2 C19 C24 120.7(7) . .
C21 Ru2 C19 C24 158.2(6) . .
C1 Ru2 C19 C24 -41.0(7) . .
Ru1 Ru2 C19 C24 67.9(12) . .
Ru2 Ru2 C19 C24 19.5(6) 2_575 .
C18 C19 C20 C21 -2.3(5) . .
C24 C19 C20 C21 173.8(4) . .
Ru2 C19 C20 C21 -63.1(3) . .
C18 C19 C20 C25 -177.0(4) . .
C24 C19 C20 C25 -0.9(7) . .
Ru2 C19 C20 C25 122.2(5) . .
C18 C19 C20 Ru2 60.8(3) . .
C24 C19 C20 Ru2 -123.1(5) . .
N1 Ru2 C20 C21 169.8(2) . .
C18 Ru2 C20 C21 80.0(3) . .
C17 Ru2 C20 C21 36.4(3) . .
C19 Ru2 C20 C21 117.4(4) . .
C1 Ru2 C20 C21 -163.3(8) . .
Ru1 Ru2 C20 C21 -71.6(3) . .
Ru2 Ru2 C20 C21 -142.0(2) 2_575 .
N1 Ru2 C20 C19 52.4(3) . .
C18 Ru2 C20 C19 -37.4(3) . .
C17 Ru2 C20 C19 -81.0(3) . .
C21 Ru2 C20 C19 -117.4(4) . .
C1 Ru2 C20 C19 79.2(9) . .
Ru1 Ru2 C20 C19 170.9(2) . .
Ru2 Ru2 C20 C19 100.5(3) 2_575 .
N1 Ru2 C20 C25 -69.8(6) . .
C18 Ru2 C20 C25 -159.6(5) . .
C17 Ru2 C20 C25 156.8(6) . .
C19 Ru2 C20 C25 -122.2(6) . .
C21 Ru2 C20 C25 120.4(6) . .
C1 Ru2 C20 C25 -43.0(12) . .
Ru1 Ru2 C20 C25 48.7(6) . .
Ru2 Ru2 C20 C25 -21.7(5) 2_575 .
C18 C17 C21 C20 -2.9(5) . .
C22 C17 C21 C20 -177.7(4) . .
Ru2 C17 C21 C20 59.0(3) . .
C18 C17 C21 C26 173.0(4) . .
C22 C17 C21 C26 -1.8(7) . .
Ru2 C17 C21 C26 -125.2(4) . .
C18 C17 C21 Ru2 -61.9(3) . .
C22 C17 C21 Ru2 123.4(4) . .
C19 C20 C21 C17 3.2(5) . .
C25 C20 C21 C17 178.1(4) . .
Ru2 C20 C21 C17 -58.9(3) . .
C19 C20 C21 C26 -172.8(4) . .
C25 C20 C21 C26 2.1(7) . .
Ru2 C20 C21 C26 125.1(4) . .
C19 C20 C21 Ru2 62.2(3) . .
C25 C20 C21 Ru2 -123.0(5) . .
N1 Ru2 C21 C17 76.9(8) . .
C18 Ru2 C21 C17 38.6(3) . .
C20 Ru2 C21 C17 119.5(4) . .
C19 Ru2 C21 C17 81.6(3) . .
C1 Ru2 C21 C17 -68.5(4) . .
Ru1 Ru2 C21 C17 -107.1(2) . .
Ru2 Ru2 C21 C17 -175.39(19) 2_575 .
N1 Ru2 C21 C20 -42.6(9) . .
C18 Ru2 C21 C20 -80.9(3) . .
C17 Ru2 C21 C20 -119.5(4) . .
C19 Ru2 C21 C20 -37.9(3) . .
C1 Ru2 C21 C20 172.0(3) . .
Ru1 Ru2 C21 C20 133.4(2) . .
Ru2 Ru2 C21 C20 65.1(3) 2_575 .
N1 Ru2 C21 C26 -161.0(7) . .
C18 Ru2 C21 C26 160.7(5) . .
C17 Ru2 C21 C26 122.1(5) . .
C20 Ru2 C21 C26 -118.3(5) . .
C19 Ru2 C21 C26 -156.3(5) . .
C1 Ru2 C21 C26 53.7(6) . .
Ru1 Ru2 C21 C26 15.0(5) . .
Ru2 Ru2 C21 C26 -53.3(5) 2_575 .
